data_4130541
loop_
_publ_author_name
'Pinalli, Roberta'
'Brancatelli, Giovanna'
'Pedrini, Alessandro'
'Menozzi, Daniela'
'Hern\'andez, Daniel'
'Ballester, Pablo'
'Geremia, Silvano'
'Dalcanale, Enrico'

_publ_section_title
;
 The Origin of Selectivity in the Complexation of N-Methyl Amino Acids by
 Tetraphosphonate Cavitands.
;
_journal_issue 27
_journal_name_full 'Journal of the American Chemical Society'
_journal_page_first 8569
_journal_page_last 8580
_journal_paper_doi 10.1021/jacs.6b04372
_journal_volume 138
_journal_year 2016
_chemical_absolute_configuration rmad
_chemical_formula_moiety '2(C36 H36 O12 P4),2(C7 H16 N O2),4.6(C2 H3 F3 O),2Cl,0.55O'
_chemical_formula_sum 'C95.2 H117.8 Cl2 F13.8 N2 O33.15 P8'
_chemical_formula_weight 2401.42
_space_group_IT_number 4
_space_group_name_Hall 'P 2yb'
_space_group_name_H-M_alt 'P 1 21 1'
_symmetry_cell_setting monoclinic
_symmetry_Int_Tables_number 4
_symmetry_space_group_name_Hall 'P 2yb'
_symmetry_space_group_name_H-M 'P 1 21 1'
_atom_sites_solution_hydrogens geom
_audit_creation_date 2015-04-23T16:48:52-00:00
_audit_creation_method 'WinGX routine CIF_UPDATE'
_cell_angle_alpha 90
_cell_angle_beta 109.58(3)
_cell_angle_gamma 90
_cell_formula_units_Z 2
_cell_length_a 12.8590(1)
_cell_length_b 26.9020(1)
_cell_length_c 17.0780(1)
_cell_measurement_temperature 100(2)
_cell_measurement_theta_max 26.13
_cell_measurement_theta_min 2.493
_cell_measurement_wavelength 0.69999
_cell_volume 5566.2(10)
_computing_data_collection 'Elettra XRD1 Data Collection SW'
_computing_molecular_graphics Pymol
_computing_publication_material 'SHELXL-2013 (Sheldrick, 2013)'
_computing_structure_refinement 'SHELXL-2013 (Sheldrick, 2013)'
_computing_structure_solution 'SIR2011, updated version of SIR2008 (Burla et al., 2007)'
_diffrn_ambient_temperature 100(2)
_diffrn_measured_fraction_theta_full 0.957
_diffrn_measured_fraction_theta_max 0.949
_diffrn_measurement_device_type 'Dectris Pilatus 2M'
_diffrn_measurement_method 'CCD rotation images, thick slices'
_diffrn_radiation_monochromator Si111
_diffrn_radiation_source 'Elettra Synchrotron, Trieste (Italy)'
_diffrn_radiation_wavelength 0.69999
_diffrn_reflns_av_unetI/netI 0.1453
_diffrn_reflns_Laue_measured_fraction_full 0.957
_diffrn_reflns_Laue_measured_fraction_max 0.949
_diffrn_reflns_number 17900
_diffrn_reflns_point_group_measured_fraction_full 0.783
_diffrn_reflns_point_group_measured_fraction_max 0.772
_diffrn_reflns_theta_full 25
_diffrn_reflns_theta_max 26.13
_diffrn_reflns_theta_min 2.493
_exptl_absorpt_coefficient_mu 0.26
_exptl_absorpt_correction_type none
_exptl_crystal_colour colorless
_exptl_crystal_density_diffrn 1.433
_exptl_crystal_description rod-like
_exptl_crystal_F_000 2493
_exptl_crystal_size_max 0.22
_exptl_crystal_size_mid 0.15
_exptl_crystal_size_min 0.11
_refine_diff_density_max 0.922
_refine_diff_density_min -0.808
_refine_diff_density_rms 0.108
_refine_ls_abs_structure_details
;
 Flack x determined using 3830 quotients [(I+)-(I-)]/[(I+)+(I-)]
 (Parsons, Flack and Wagner, Acta Cryst. B69 (2013) 249-259).
;
_refine_ls_abs_structure_Flack -0.01(8)
_refine_ls_extinction_method none
_refine_ls_goodness_of_fit_ref 1.017
_refine_ls_hydrogen_treatment constr
_refine_ls_matrix_type full
_refine_ls_number_parameters 1444
_refine_ls_number_reflns 17900
_refine_ls_number_restraints 97
_refine_ls_restrained_S_all 1.025
_refine_ls_R_factor_all 0.1049
_refine_ls_R_factor_gt 0.0818
_refine_ls_shift/su_max 0.029
_refine_ls_shift/su_mean 0.001
_refine_ls_structure_factor_coef Fsqd
_refine_ls_weighting_details 'w=1/[\s^2^(Fo^2^)+(0.1000P)^2^+7.0480P] where P=(Fo^2^+2Fc^2^)/3'
_refine_ls_weighting_scheme calc
_refine_ls_wR_factor_gt 0.2087
_refine_ls_wR_factor_ref 0.2306
_reflns_Friedel_coverage 0.591
_reflns_Friedel_fraction_full 0.6
_reflns_Friedel_fraction_max 0.586
_reflns_number_gt 13969
_reflns_number_total 17900
_reflns_threshold_expression 'I > 2\s(I)'
_cod_data_source_file ja6b04372_si_010.cif
_cod_data_source_block xxabs-coot-0
_cod_original_cell_volume 5566.2(11)
_cod_original_sg_symbol_H-M 'P 21'
_cod_original_formula_sum 'C95.20 H117.80 Cl2 F13.80 N2 O33.15 P8'
_cod_database_code 4130541
_shelx_estimated_absorpt_t_min 0.945
_shelx_estimated_absorpt_t_max 0.972

loop_
_symmetry_equiv_pos_as_xyz
'x, y, z'
'-x, y+1/2, -z'

loop_
_atom_site_label
_atom_site_type_symbol
_atom_site_fract_x
_atom_site_fract_y
_atom_site_fract_z
_atom_site_U_iso_or_equiv
_atom_site_adp_type
_atom_site_occupancy
_atom_site_site_symmetry_order
_atom_site_calc_flag
_atom_site_refinement_flags_posn
_atom_site_refinement_flags_adp
_atom_site_refinement_flags_occupancy
_atom_site_disorder_assembly
_atom_site_disorder_group
C1A C 0.6409(8) 0.4686(3) 0.6837(5) 0.0230(18) Uani 1 1 d . . . . .
C1B C 0.5644(7) 0.5041(3) 0.6866(5) 0.0215(18) Uani 1 1 d . . . . .
C1C C 0.5385(7) 0.5457(3) 0.6350(5) 0.0208(17) Uani 1 1 d . . . . .
C1D C 0.5913(7) 0.5515(3) 0.5773(5) 0.0205(17) Uani 1 1 d . . . . .
H1D H 0.5747 0.5798 0.5418 0.025 Uiso 1 1 calc R U . . .
C1E C 0.6684(7) 0.5171(3) 0.5695(5) 0.0202(17) Uani 1 1 d . . . . .
C1F C 0.6903(7) 0.4765(3) 0.6229(5) 0.0223(17) Uani 1 1 d . . . . .
C1H C 0.4514(7) 0.5824(3) 0.6398(6) 0.0239(18) Uani 1 1 d . U . . .
H1H1 H 0.4532 0.5849 0.6981 0.029 Uiso 1 1 calc R U . . .
H1H2 H 0.468 0.6156 0.6221 0.029 Uiso 1 1 calc R U . . .
C1I C 0.3871(12) 0.4632(5) 0.8287(7) 0.049(3) Uani 1 1 d . . . . .
H1I1 H 0.3212 0.4431 0.8225 0.074 Uiso 1 1 calc R U . . .
H1I2 H 0.3822 0.4946 0.8563 0.074 Uiso 1 1 calc R U . . .
H1I3 H 0.4529 0.4449 0.8622 0.074 Uiso 1 1 calc R U . . .
C2A C 0.1701(7) 0.5162(3) 0.5631(6) 0.0208(17) Uani 1 1 d . . . . .
C2B C 0.1352(7) 0.5323(3) 0.4816(5) 0.0202(17) Uani 1 1 d . . . . .
C2C C 0.1953(7) 0.5656(3) 0.4501(5) 0.0193(17) Uani 1 1 d . . . . .
C2D C 0.2978(7) 0.5812(3) 0.5027(6) 0.0224(18) Uani 1 1 d . . . . .
H2D H 0.3413 0.6024 0.4815 0.027 Uiso 1 1 calc R U . . .
C2E C 0.3382(7) 0.5666(3) 0.5856(5) 0.0189(17) Uani 1 1 d . . . . .
C2F C 0.2740(7) 0.5341(3) 0.6136(5) 0.0217(18) Uani 1 1 d . . . . .
C2G C 0.6694(10) 0.4255(4) 0.7411(6) 0.037(2) Uani 1 1 d . . . . .
H2G1 H 0.6749 0.4364 0.7971 0.055 Uiso 1 1 calc R U . . .
H2G2 H 0.7402 0.4116 0.7421 0.055 Uiso 1 1 calc R U . . .
H2G3 H 0.6118 0.4001 0.7219 0.055 Uiso 1 1 calc R U . . .
C2H C 0.1536(7) 0.5818(3) 0.3607(6) 0.0214(18) Uani 1 1 d . . . . .
H2H1 H 0.1814 0.6156 0.3559 0.026 Uiso 1 1 calc R U . . .
H2H2 H 0.0719 0.5831 0.3409 0.026 Uiso 1 1 calc R U . . .
C2I C -0.1169(7) 0.4538(4) 0.3375(7) 0.032(2) Uani 1 1 d . U . . .
H2I1 H -0.1345 0.432 0.2889 0.048 Uiso 1 1 calc R U . . .
H2I2 H -0.1638 0.4835 0.3235 0.048 Uiso 1 1 calc R U . . .
H2I3 H -0.1302 0.4361 0.3834 0.048 Uiso 1 1 calc R U . . .
C2GA C 0.1049(8) 0.4806(4) 0.5967(6) 0.027(2) Uani 1 1 d . . . . .
H2G4 H 0.0267 0.4898 0.5755 0.041 Uiso 1 1 calc R U . . .
H2G5 H 0.1317 0.4822 0.6575 0.041 Uiso 1 1 calc R U . . .
H2G6 H 0.1139 0.4468 0.5789 0.041 Uiso 1 1 calc R U . . .
C3A C 0.1601(7) 0.4698(3) 0.2201(5) 0.0216(17) Uani 1 1 d . . . . .
C3B C 0.2549(6) 0.4816(3) 0.2037(5) 0.0191(17) Uani 1 1 d . . . . .
C3C C 0.3217(7) 0.5224(3) 0.2378(5) 0.0170(16) Uani 1 1 d . . . . .
C3D C 0.2868(6) 0.5538(3) 0.2885(5) 0.0181(16) Uani 1 1 d . . . . .
H3D H 0.331 0.5819 0.312 0.022 Uiso 1 1 calc R U . . .
C3E C 0.1910(6) 0.5462(3) 0.3067(5) 0.0171(16) Uani 1 1 d . . . . .
C3F C 0.1298(6) 0.5035(3) 0.2718(5) 0.0174(16) Uani 1 1 d . . . . .
C3G C 0.0888(7) 0.4262(3) 0.1823(6) 0.0270(19) Uani 1 1 d . . . . .
H3G1 H 0.1298 0.4034 0.1587 0.04 Uiso 1 1 calc R U . . .
H3G2 H 0.0224 0.4378 0.1383 0.04 Uiso 1 1 calc R U . . .
H3G3 H 0.0676 0.409 0.2252 0.04 Uiso 1 1 calc R U . . .
C3H C 0.4296(7) 0.5313(3) 0.2230(5) 0.0189(16) Uani 1 1 d . . . . .
H3H1 H 0.4475 0.5672 0.2278 0.023 Uiso 1 1 calc R U . . .
H3H2 H 0.4238 0.5201 0.1665 0.023 Uiso 1 1 calc R U . . .
C3I C 0.3543(9) 0.3842(4) 0.0690(7) 0.038(2) Uani 1 1 d . . . . .
H3I1 H 0.3673 0.4108 0.0342 0.057 Uiso 0.65 1 calc R U P A 1
H3I2 H 0.4082 0.3575 0.0744 0.057 Uiso 0.65 1 calc R U P A 1
H3I3 H 0.2795 0.371 0.0431 0.057 Uiso 0.65 1 calc R U P A 1
H3I4 H 0.3673 0.4108 0.0342 0.057 Uiso 0.35 1 calc R U P B 2
H3I5 H 0.4082 0.3575 0.0744 0.057 Uiso 0.35 1 calc R U P B 2
H3I6 H 0.2795 0.371 0.0431 0.057 Uiso 0.35 1 calc R U P B 2
C4A C 0.6153(6) 0.4235(3) 0.3364(6) 0.0194(17) Uani 1 1 d . . . . .
C4B C 0.6726(6) 0.4482(3) 0.4111(5) 0.0148(15) Uani 1 1 d . U . . .
C4C C 0.6591(6) 0.4981(3) 0.4247(5) 0.0170(16) Uani 1 1 d . . . . .
C4D C 0.5795(6) 0.5238(3) 0.3614(5) 0.0145(15) Uani 1 1 d . . . . .
H4D H 0.5666 0.5577 0.3701 0.017 Uiso 1 1 calc R U . . .
C4E C 0.5195(6) 0.5023(3) 0.2875(5) 0.0184(17) Uani 1 1 d . . . . .
C4F C 0.5403(6) 0.4523(3) 0.2753(5) 0.0179(16) Uani 1 1 d . . . . .
C4G C 0.6365(7) 0.3697(3) 0.3240(6) 0.027(2) Uani 1 1 d . . . . .
H4G1 H 0.7148 0.3622 0.3524 0.04 Uiso 1 1 calc R U . . .
H4G2 H 0.6174 0.3628 0.2645 0.04 Uiso 1 1 calc R U . . .
H4G3 H 0.5913 0.3489 0.3471 0.04 Uiso 1 1 calc R U . . .
C4H C 0.7227(7) 0.5234(3) 0.5053(5) 0.0194(17) Uani 1 1 d . . . . .
H4H1 H 0.7982 0.5094 0.5266 0.023 Uiso 1 1 calc R U . . .
H4H2 H 0.729 0.5593 0.4949 0.023 Uiso 1 1 calc R U . . .
C4I C 0.8627(9) 0.3618(4) 0.5886(7) 0.041(3) Uani 1 1 d . . . . .
H4I1 H 0.8714 0.3495 0.6444 0.061 Uiso 1 1 calc R U . . .
H4I2 H 0.9275 0.3816 0.5905 0.061 Uiso 1 1 calc R U . . .
H4I3 H 0.8554 0.3336 0.5508 0.061 Uiso 1 1 calc R U . . .
O3B O 0.4886(5) 0.4307(2) 0.1961(4) 0.0245(13) Uani 1 1 d . . . . .
O4C O 0.7735(5) 0.4430(2) 0.6191(4) 0.0250(13) Uani 1 1 d . . . . .
O2A O 0.1069(5) 0.4331(2) 0.4029(4) 0.0203(12) Uani 1 1 d . . . . .
O3C O 0.2837(5) 0.4522(2) 0.1457(4) 0.0224(13) Uani 1 1 d . . . . .
O1C O 0.5156(6) 0.4987(2) 0.7495(4) 0.0303(15) Uani 1 1 d . . . . .
O2B O 0.3116(6) 0.5205(2) 0.6985(4) 0.0293(15) Uani 1 1 d . . . . .
O2BA O 0.0299(5) 0.5171(2) 0.4300(4) 0.0226(13) Uani 1 1 d . . . . .
O4A O 0.6353(6) 0.3768(3) 0.5417(5) 0.0342(16) Uani 1 1 d . . . . .
O1A O 0.3738(6) 0.4344(2) 0.6687(4) 0.0296(15) Uani 1 1 d . . . . .
O2C O 0.0295(4) 0.4951(2) 0.2850(4) 0.0201(12) Uani 1 1 d . . . . .
O4B O 0.7573(4) 0.4213(2) 0.4704(4) 0.0209(12) Uani 1 1 d . . . . .
O3A O 0.3511(5) 0.3724(2) 0.2275(4) 0.0283(14) Uani 1 1 d . . . . .
P1 P 0.3961(2) 0.47564(9) 0.72932(14) 0.0283(5) Uani 1 1 d . . . . .
P2 P 0.02333(17) 0.47172(8) 0.36761(14) 0.0193(4) Uani 1 1 d . . . . .
P3 P 0.3682(2) 0.40787(8) 0.16741(15) 0.0239(5) Uani 1 1 d . . . . .
P4 P 0.74395(19) 0.39914(8) 0.55295(15) 0.0232(5) Uani 1 1 d . . . . .
C1AA C 0.3985(8) 0.4473(4) 0.4808(7) 0.032(2) Uani 1 1 d . . . . .
H1A1 H 0.4753 0.4391 0.5129 0.048 Uiso 1 1 calc R U . . .
H1A2 H 0.3817 0.481 0.4949 0.048 Uiso 1 1 calc R U . . .
H1A3 H 0.388 0.4456 0.4213 0.048 Uiso 1 1 calc R U . . .
C2AA C 0.3548(8) 0.3569(4) 0.4998(6) 0.0272(19) Uani 1 1 d . . . . .
H2AA H 0.4276 0.3511 0.5441 0.033 Uiso 1 1 calc R U . . .
C3AA C 0.2664(10) 0.3220(4) 0.5145(7) 0.041(3) Uani 1 1 d . . . . .
H3A1 H 0.1945 0.3291 0.4712 0.049 Uiso 1 1 calc R U . . .
H3A2 H 0.2861 0.2873 0.5062 0.049 Uiso 1 1 calc R U . . .
C4AA C 0.2512(12) 0.3252(5) 0.5970(9) 0.058(3) Uani 1 1 d . U . . .
H4AA H 0.2346 0.3604 0.6069 0.069 Uiso 1 1 calc R U . . .
C5AA C 0.1511(17) 0.2928(7) 0.5943(12) 0.090(6) Uani 1 1 d . . . . .
H5A1 H 0.0876 0.302 0.5458 0.135 Uiso 1 1 calc R U . . .
H5A2 H 0.1332 0.2981 0.6451 0.135 Uiso 1 1 calc R U . . .
H5A3 H 0.169 0.2577 0.5902 0.135 Uiso 1 1 calc R U . . .
C6AA C 0.3639(7) 0.3444(3) 0.4165(6) 0.028(2) Uani 1 1 d . . . . .
C102 C 0.3552(16) 0.3083(8) 0.6692(11) 0.090(5) Uani 1 1 d . U . . .
H10A H 0.3918 0.2812 0.65 0.135 Uiso 1 1 calc R U . . .
H10B H 0.3334 0.2966 0.7158 0.135 Uiso 1 1 calc R U . . .
H10C H 0.4062 0.3364 0.6874 0.135 Uiso 1 1 calc R U . . .
N1AA N 0.3228(6) 0.4108(3) 0.5010(5) 0.0264(16) Uani 1 1 d . . . . .
H1A4 H 0.2535 0.415 0.464 0.032 Uiso 1 1 calc R U . . .
H1A5 H 0.3202 0.418 0.5524 0.032 Uiso 1 1 calc R U . . .
O1AA O 0.2935(6) 0.3701(3) 0.3553(4) 0.0324(15) Uani 1 1 d . . . . .
H1AA H 0.3082 0.3658 0.3115 0.049 Uiso 1 1 calc R U . . .
O2AA O 0.4239(6) 0.3122(3) 0.4067(4) 0.0328(15) Uani 1 1 d . . . . .
C1AB C -0.0068(8) 0.1817(4) 0.0893(7) 0.032(2) Uani 1 1 d . . . . .
H1A6 H 0.0037 0.1783 0.1486 0.048 Uiso 1 1 calc R U . . .
H1A7 H 0.0417 0.1582 0.0741 0.048 Uiso 1 1 calc R U . . .
H1A8 H -0.0838 0.1744 0.0566 0.048 Uiso 1 1 calc R U . . .
C2AB C -0.0474(8) 0.2731(3) 0.0931(6) 0.027(2) Uani 1 1 d . . . . .
H2AB H -0.1267 0.2628 0.0738 0.033 Uiso 1 1 calc R U . . .
C3AB C -0.0048(8) 0.2816(4) 0.1889(6) 0.029(2) Uani 1 1 d . . . . .
H3A3 H 0.0094 0.2487 0.2164 0.035 Uiso 1 1 calc R U . . .
H3A4 H 0.0668 0.2992 0.2039 0.035 Uiso 1 1 calc R U . . .
C4AB C -0.0807(9) 0.3108(4) 0.2243(6) 0.035(2) Uani 1 1 d . . . . .
H4AB H -0.0959 0.3438 0.1958 0.042 Uiso 1 1 calc R U . . .
C5AB C -0.0223(12) 0.3197(4) 0.3152(7) 0.049(3) Uani 1 1 d . . . . .
H5A4 H 0.0063 0.2881 0.3426 0.074 Uiso 1 1 calc R U . . .
H5A5 H -0.0741 0.334 0.34 0.074 Uiso 1 1 calc R U . . .
H5A6 H 0.0391 0.3428 0.3224 0.074 Uiso 1 1 calc R U . . .
C6AB C -0.1896(10) 0.2850(5) 0.2102(9) 0.055(3) Uani 1 1 d . . . . .
H6A1 H -0.1767 0.2528 0.2385 0.083 Uiso 1 1 calc R U . . .
H6A2 H -0.2268 0.2799 0.1505 0.083 Uiso 1 1 calc R U . . .
H6A3 H -0.2362 0.3056 0.2323 0.083 Uiso 1 1 calc R U . . .
C7AB C -0.0334(7) 0.3213(3) 0.0497(5) 0.0259(19) Uani 1 1 d . . . . .
N1AB N 0.0213(6) 0.2344(3) 0.0714(5) 0.0233(15) Uani 1 1 d . . . . .
H1A9 H 0.0936 0.2404 0.1006 0.028 Uiso 1 1 calc R U . . .
H1AX H 0.0124 0.237 0.0164 0.028 Uiso 1 1 calc R U . . .
O1AB O -0.1152(6) 0.3524(3) 0.0414(5) 0.0439(19) Uani 1 1 d . . . . .
H1AB H -0.1024 0.3794 0.0215 0.066 Uiso 1 1 calc R U . . .
O2AB O 0.0483(5) 0.3297(2) 0.0315(4) 0.0298(15) Uani 1 1 d . . . . .
C1SO C 0.7774(11) 0.6256(5) 0.2908(8) 0.051(3) Uani 1 1 d . . . . .
C2SO C 0.6959(11) 0.6592(6) 0.3047(9) 0.062(4) Uani 1 1 d . . . . .
H2S1 H 0.6955 0.6911 0.2759 0.074 Uiso 1 1 calc R U . . .
H2S2 H 0.6214 0.6443 0.2822 0.074 Uiso 1 1 calc R U . . .
O1SO O 0.7239(9) 0.6673(5) 0.3915(6) 0.086(4) Uani 1 1 d . . . . .
H1SO H 0.6772 0.6864 0.4002 0.129 Uiso 1 1 calc R U . . .
F1SO F 0.7505(8) 0.6166(4) 0.2091(6) 0.086(3) Uani 1 1 d . . . . .
F2SO F 0.8764(6) 0.6433(4) 0.3166(5) 0.066(2) Uani 1 1 d . . . . .
F3SO F 0.7812(11) 0.5830(4) 0.3307(10) 0.128(5) Uani 1 1 d . . . . .
F3SY F 0.6809(9) 0.2596(4) 0.4002(6) 0.099(4) Uani 1 1 d . . . . .
C2SY C 0.6369(11) 0.2457(5) 0.5208(11) 0.069(5) Uani 1 1 d . . . . .
H2S3 H 0.6297 0.282 0.5269 0.083 Uiso 1 1 calc R U . . .
H2S4 H 0.5625 0.2321 0.4909 0.083 Uiso 1 1 calc R U . . .
O1SY O 0.6778(10) 0.2242(4) 0.5982(7) 0.075(3) Uani 1 1 d . . . . .
H1SY H 0.6345 0.2297 0.6247 0.112 Uiso 1 1 calc R U . . .
F1SY F 0.7083(11) 0.1876(3) 0.4517(6) 0.099(4) Uani 1 1 d . . . . .
F2SY F 0.8158(6) 0.2467(3) 0.5107(6) 0.065(2) Uani 1 1 d . . . . .
C1SY C 0.7095(10) 0.2360(4) 0.4728(8) 0.046(3) Uani 1 1 d . . . . .
C5A C -0.2221(7) 0.1078(3) 0.2070(6) 0.0253(19) Uani 1 1 d . . . . .
C5B C -0.1212(7) 0.0898(3) 0.2572(5) 0.0212(17) Uani 1 1 d . . . . .
C5C C -0.0579(7) 0.0569(3) 0.2303(5) 0.0211(17) Uani 1 1 d . . . . .
C5D C -0.0996(7) 0.0409(3) 0.1488(6) 0.0215(18) Uani 1 1 d . . . . .
H5D H -0.0575 0.0182 0.129 0.026 Uiso 1 1 calc R U . . .
C5E C -0.2008(7) 0.0569(3) 0.0948(5) 0.0195(17) Uani 1 1 d . . . . .
C5F C -0.2592(7) 0.0910(3) 0.1251(6) 0.0208(17) Uani 1 1 d . . . . .
C5G C -0.2888(7) 0.1442(3) 0.2377(6) 0.0243(18) Uani 1 1 d . . . . .
H5G1 H -0.2726 0.1397 0.2975 0.037 Uiso 1 1 calc R U . . .
H5G2 H -0.3676 0.1386 0.2085 0.037 Uiso 1 1 calc R U . . .
H5G3 H -0.2696 0.1782 0.2269 0.037 Uiso 1 1 calc R U . . .
C5H C 0.0553(7) 0.0404(3) 0.2851(6) 0.0236(18) Uani 1 1 d . . . . .
H5H1 H 0.057 0.0378 0.3434 0.028 Uiso 1 1 calc R U . . .
H5H2 H 0.0717 0.0071 0.2673 0.028 Uiso 1 1 calc R U . . .
C5I C -0.0018(9) 0.1545(5) 0.4769(7) 0.040(2) Uani 1 1 d . . . . .
H5I1 H 0.039 0.1845 0.5021 0.06 Uiso 1 1 calc R U . . .
H5I2 H 0.0321 0.1254 0.5102 0.06 Uiso 1 1 calc R U . . .
H5I3 H -0.0786 0.1575 0.4748 0.06 Uiso 1 1 calc R U . . .
C6A C 0.2428(7) 0.1549(3) 0.3268(6) 0.0231(18) Uani 1 1 d . . . . .
C6B C 0.2937(6) 0.1461(3) 0.2661(5) 0.0159(15) Uani 1 1 d . . . . .
C6C C 0.2733(6) 0.1049(3) 0.2146(5) 0.0173(16) Uani 1 1 d . . . . .
C6D C 0.1956(7) 0.0707(3) 0.2211(5) 0.0208(18) Uani 1 1 d . . . . .
H6D H 0.1789 0.0426 0.1854 0.025 Uiso 1 1 calc R U . . .
C6E C 0.1407(7) 0.0768(3) 0.2798(5) 0.0189(17) Uani 1 1 d . . . . .
C6F C 0.1675(7) 0.1189(3) 0.3301(5) 0.0195(17) Uani 1 1 d . . . . .
C6G C 0.2695(8) 0.1988(3) 0.3823(6) 0.0251(19) Uani 1 1 d . . . . .
H6G1 H 0.2018 0.2176 0.376 0.038 Uiso 1 1 calc R U . . .
H6G2 H 0.322 0.2201 0.3675 0.038 Uiso 1 1 calc R U . . .
H6G3 H 0.3024 0.1879 0.4401 0.038 Uiso 1 1 calc R U . . .
C6H C 0.3306(7) 0.0971(3) 0.1513(6) 0.0209(17) Uani 1 1 d . . . . .
H6H1 H 0.3367 0.0611 0.142 0.025 Uiso 1 1 calc R U . . .
H6H2 H 0.4061 0.1111 0.1726 0.025 Uiso 1 1 calc R U . . .
C6I C 0.4598(7) 0.2624(3) 0.2303(6) 0.0218(17) Uani 1 1 d . . . . .
H6I1 H 0.4553 0.288 0.1884 0.033 Uiso 1 1 calc R U . . .
H6I2 H 0.5285 0.2436 0.2414 0.033 Uiso 1 1 calc R U . . .
H6I3 H 0.4586 0.2782 0.2817 0.033 Uiso 1 1 calc R U . . .
C7A C 0.2246(7) 0.1957(3) -0.0192(5) 0.0187(17) Uani 1 1 d . . . . .
C7B C 0.1482(7) 0.1674(3) -0.0790(5) 0.0202(17) Uani 1 1 d . . . . .
C7C C 0.1257(7) 0.1185(3) -0.0675(5) 0.0191(17) Uani 1 1 d . U . . .
C7D C 0.1870(6) 0.0954(3) 0.0080(5) 0.0176(16) Uani 1 1 d . . . . .
H7D H 0.1745 0.0613 0.0168 0.021 Uiso 1 1 calc R U . . .
C7E C 0.2662(6) 0.1221(3) 0.0700(5) 0.0148(15) Uani 1 1 d . . . . .
C7F C 0.2836(7) 0.1713(3) 0.0552(5) 0.0188(16) Uani 1 1 d . . . . .
C7G C 0.2471(8) 0.2495(3) -0.0341(6) 0.0244(19) Uani 1 1 d . . . . .
H7G1 H 0.2481 0.2533 -0.0909 0.037 Uiso 1 1 calc R U . . .
H7G2 H 0.3188 0.2594 0.0055 0.037 Uiso 1 1 calc R U . . .
H7G3 H 0.189 0.2705 -0.0265 0.037 Uiso 1 1 calc R U . . .
C7H C 0.0366(7) 0.0889(3) -0.1308(5) 0.0196(17) Uani 1 1 d . . . . .
H7H1 H 0.056 0.0532 -0.1255 0.024 Uiso 1 1 calc R U . . .
H7H2 H 0.0302 0.0999 -0.1875 0.024 Uiso 1 1 calc R U . . .
C7I C -0.0441(11) 0.2450(4) -0.2680(7) 0.043(3) Uani 1 1 d . . . . .
H7I1 H -0.1212 0.2555 -0.2928 0.065 Uiso 1 1 calc R U . . .
H7I2 H -0.0241 0.2235 -0.3071 0.065 Uiso 1 1 calc R U . . .
H7I3 H 0.0039 0.2743 -0.2556 0.065 Uiso 1 1 calc R U . . .
C8A C -0.2410(6) 0.1467(3) -0.1405(5) 0.0184(16) Uani 1 1 d . . . . .
C8B C -0.2682(7) 0.1141(3) -0.0883(5) 0.0176(16) Uani 1 1 d . . . . .
C8C C -0.2051(6) 0.0735(3) -0.0505(5) 0.0167(16) Uani 1 1 d . . . . .
C8D C -0.1081(7) 0.0646(3) -0.0665(5) 0.0186(16) Uani 1 1 d . . . . .
H8D H -0.0649 0.0363 -0.0432 0.022 Uiso 1 1 calc R U . . .
C8E C -0.0731(6) 0.0967(3) -0.1164(5) 0.0176(16) Uani 1 1 d . . . . .
C8F C -0.1402(7) 0.1373(3) -0.1524(5) 0.0176(17) Uani 1 1 d . . . . .
C8G C -0.3131(8) 0.1895(4) -0.1828(6) 0.030(2) Uani 1 1 d . . . . .
H8G1 H -0.3906 0.1811 -0.1928 0.045 Uiso 1 1 calc R U . . .
H8G2 H -0.3023 0.1964 -0.2359 0.045 Uiso 1 1 calc R U . . .
H8G3 H -0.2934 0.2191 -0.1473 0.045 Uiso 1 1 calc R U . . .
C8H C -0.2418(7) 0.0394(3) 0.0054(6) 0.0219(18) Uani 1 1 d . . . . .
H8H1 H -0.2136 0.0055 0.0024 0.026 Uiso 1 1 calc R U . . .
H8H2 H -0.3234 0.0378 -0.0144 0.026 Uiso 1 1 calc R U . . .
C8I C -0.5149(8) 0.1668(5) -0.0239(7) 0.041(3) Uani 1 1 d . . . . .
H8I1 H -0.5291 0.1828 0.0231 0.062 Uiso 1 1 calc R U . . .
H8I2 H -0.5604 0.1368 -0.04 0.062 Uiso 1 1 calc R U . . .
H8I3 H -0.5333 0.1899 -0.0709 0.062 Uiso 1 1 calc R U . . .
O8C O -0.3629(5) 0.1074(2) 0.0727(4) 0.0248(13) Uani 1 1 d . . . . .
O8B O -0.3702(5) 0.1219(2) -0.0761(4) 0.0209(12) Uani 1 1 d . . . . .
O8A O -0.2919(6) 0.1900(2) 0.0332(5) 0.0336(16) Uani 1 1 d . . . . .
O7C O -0.1094(5) 0.1671(2) -0.2090(4) 0.0222(13) Uani 1 1 d . . . . .
O7A O -0.0430(5) 0.2383(2) -0.1047(4) 0.0285(14) Uani 1 1 d . . . . .
O7B O 0.0927(5) 0.1899(2) -0.1560(4) 0.0227(13) Uani 1 1 d . . . . .
O6C O 0.3664(4) 0.1978(2) 0.1140(4) 0.0185(12) Uani 1 1 d . . . . .
O6A O 0.2367(5) 0.2431(2) 0.1738(4) 0.0216(13) Uani 1 1 d . . . . .
O6B O 0.3755(5) 0.1802(2) 0.2636(3) 0.0174(11) Uani 1 1 d . . . . .
O5A O -0.0180(6) 0.1906(2) 0.3196(4) 0.0316(15) Uani 1 1 d . . . . .
O5B O 0.1208(5) 0.1230(2) 0.3940(4) 0.0262(14) Uani 1 1 d . . . . .
O5C O -0.0844(5) 0.1035(2) 0.3416(4) 0.0242(13) Uani 1 1 d . . . . .
P5 P 0.0020(2) 0.14753(9) 0.37581(14) 0.0241(5) Uani 1 1 d . . . . .
P6 P 0.34766(17) 0.22228(7) 0.19344(13) 0.0165(4) Uani 1 1 d . . . . .
P7 P -0.02771(19) 0.21231(9) -0.17637(14) 0.0234(5) Uani 1 1 d . . . . .
P8 P -0.37397(18) 0.15038(9) 0.00542(14) 0.0230(5) Uani 1 1 d . . . . .
Cl1 Cl 0.5002(2) 0.64869(9) 0.41099(17) 0.0402(6) Uani 1 1 d . . . . .
O1W O 0.671(3) 0.3081(14) 0.689(2) 0.074(9) Uani 0.3 1 d . U P . .
O2W O -0.206(3) 0.3198(14) 0.844(3) 0.064(10) Uani 0.25 1 d . U P . .
Cl2 Cl 0.1184(3) -0.04154(12) 0.0236(3) 0.0680(10) Uani 1 1 d . . . . .
C5SO C -0.1029(14) -0.1114(5) 0.1713(8) 0.059(4) Uani 1 1 d . . . . .
C6SO C 0.002(2) -0.1137(6) 0.1530(13) 0.102(8) Uani 1 1 d . . . . .
H6S1 H 0.0522 -0.1389 0.189 0.122 Uiso 1 1 calc R U . . .
H6S2 H -0.0125 -0.1234 0.0943 0.122 Uiso 1 1 calc R U . . .
O3SO O 0.0526(14) -0.0664(8) 0.1680(14) 0.166(9) Uani 1 1 d . . . . .
H3SO H 0.1104 -0.0667 0.1555 0.249 Uiso 1 1 calc R U . . .
F7SO F -0.0986(10) -0.0891(6) 0.2381(7) 0.127(5) Uani 1 1 d . . . . .
F8SO F -0.1740(11) -0.0815(5) 0.1155(9) 0.120(4) Uani 1 1 d . . . . .
F9SO F -0.1477(17) -0.1531(4) 0.1658(14) 0.188(9) Uani 1 1 d . . . . .
C1X C 0.3977(14) 0.0020(6) -0.0562(10) 0.056(4) Uani 0.9 1 d . U P . .
C2X C 0.314(2) -0.0233(10) -0.0972(18) 0.110(8) Uani 0.9 1 d . U P . .
H2X1 H 0.324 -0.0357 -0.1489 0.132 Uiso 0.9 1 calc R U P . .
H2X2 H 0.2475 -0.0022 -0.1126 0.132 Uiso 0.9 1 calc R U P . .
F1X F 0.4936(6) -0.0185(3) -0.0367(5) 0.056(2) Uani 0.9 1 d . U P . .
F2X F 0.3851(10) 0.0197(6) 0.0103(11) 0.147(7) Uani 0.9 1 d . U P . .
F3X F 0.4098(15) 0.0414(7) -0.0971(12) 0.159(6) Uani 0.9 1 d . U P . .
O1X O 0.302(2) -0.0619(7) -0.051(3) 0.266(18) Uani 0.9 1 d . U P . .
H1X H 0.2698 -0.0524 -0.0182 0.399 Uiso 0.9 1 calc R U P . .
F2Y F 0.4317(9) 0.3297(6) 0.9139(8) 0.084(4) Uani 0.7 1 d . . P . .
C1Y C 0.5273(19) 0.3184(8) 0.9167(17) 0.069(6) Uani 0.7 1 d . . P D .
F3Y F 0.5145(19) 0.2772(7) 0.8740(13) 0.140(7) Uani 0.7 1 d . U P . .
F1Y F 0.551(2) 0.3547(9) 0.8729(15) 0.165(8) Uani 0.7 1 d . U P . .
C2Y C 0.609(2) 0.3150(9) 1.000(2) 0.098(10) Uani 0.7 1 d . . P . .
H2Y1 H 0.6804 0.3019 0.9986 0.118 Uiso 0.7 1 calc R U P C 1
H2Y2 H 0.6208 0.3475 1.0288 0.118 Uiso 0.7 1 calc R U P C 1
O1Y O 0.559(3) 0.2830(12) 1.034(2) 0.075(8) Uiso 0.35 1 d . . P D 1
H1Y H 0.5241 0.2621 0.9977 0.112 Uiso 0.35 1 calc R U P D 1
O1YA O 0.597(3) 0.3503(12) 1.066(2) 0.076(8) Uiso 0.35 1 d . . P D 2
H1YA H 0.531 0.3604 1.0518 0.114 Uiso 0.35 1 calc R U P D 2

loop_
_atom_site_aniso_label
_atom_site_aniso_U_11
_atom_site_aniso_U_22
_atom_site_aniso_U_33
_atom_site_aniso_U_23
_atom_site_aniso_U_13
_atom_site_aniso_U_12
C1A 0.032(5) 0.018(4) 0.014(4) -0.002(3) 0.002(4) 0.000(3)
C1B 0.026(4) 0.024(4) 0.010(4) -0.009(3) 0.001(4) -0.004(3)
C1C 0.022(4) 0.017(4) 0.017(4) -0.013(3) -0.001(4) -0.002(3)
C1D 0.023(4) 0.015(4) 0.020(4) -0.005(3) 0.002(4) -0.003(3)
C1E 0.022(4) 0.015(4) 0.018(4) -0.007(3) 0.000(3) 0.000(3)
C1F 0.022(4) 0.022(4) 0.016(4) -0.003(3) -0.003(4) 0.001(3)
C1H 0.030(4) 0.014(3) 0.023(4) -0.008(3) 0.003(3) 0.002(3)
C1I 0.077(9) 0.053(7) 0.022(5) 0.005(5) 0.023(6) 0.001(6)
C2A 0.026(4) 0.016(4) 0.023(4) -0.006(3) 0.012(4) 0.005(3)
C2B 0.018(4) 0.018(4) 0.024(5) -0.006(3) 0.007(4) 0.004(3)
C2C 0.021(4) 0.011(4) 0.027(5) -0.002(3) 0.010(4) 0.006(3)
C2D 0.018(4) 0.015(4) 0.030(5) -0.004(3) 0.003(4) 0.003(3)
C2E 0.023(4) 0.016(4) 0.018(4) -0.006(3) 0.008(4) 0.003(3)
C2F 0.028(5) 0.021(4) 0.018(4) -0.008(3) 0.011(4) 0.004(3)
C2G 0.048(6) 0.038(6) 0.025(5) 0.005(4) 0.014(5) 0.011(5)
C2H 0.012(4) 0.013(4) 0.038(5) 0.007(3) 0.006(4) 0.003(3)
C2I 0.008(4) 0.042(5) 0.041(6) 0.003(4) 0.003(4) -0.004(4)
C2GA 0.030(5) 0.031(5) 0.029(5) -0.004(4) 0.021(4) 0.000(4)
C3A 0.022(4) 0.029(5) 0.011(4) 0.005(3) 0.002(3) -0.003(3)
C3B 0.013(4) 0.021(4) 0.018(4) 0.008(3) -0.002(3) -0.002(3)
C3C 0.017(4) 0.019(4) 0.012(4) 0.008(3) 0.000(3) -0.003(3)
C3D 0.014(4) 0.014(4) 0.021(4) 0.005(3) -0.001(3) -0.004(3)
C3E 0.011(4) 0.020(4) 0.016(4) 0.003(3) -0.001(3) -0.001(3)
C3F 0.007(3) 0.019(4) 0.022(4) 0.006(3) 0.000(3) -0.003(3)
C3G 0.021(4) 0.024(4) 0.034(5) -0.008(4) 0.006(4) -0.008(3)
C3H 0.018(4) 0.020(4) 0.018(4) 0.007(3) 0.005(3) -0.002(3)
C3I 0.042(6) 0.041(6) 0.028(5) -0.011(4) 0.008(5) -0.002(5)
C4A 0.011(4) 0.014(4) 0.035(5) 0.000(3) 0.009(3) -0.002(3)
C4B 0.006(3) 0.017(3) 0.018(4) 0.001(3) 0.000(3) 0.001(3)
C4C 0.007(3) 0.019(4) 0.023(4) -0.001(3) 0.001(3) -0.004(3)
C4D 0.008(3) 0.013(4) 0.022(4) 0.000(3) 0.005(3) -0.004(3)
C4E 0.014(4) 0.017(4) 0.025(5) 0.004(3) 0.008(3) -0.004(3)
C4F 0.009(4) 0.029(4) 0.016(4) -0.005(3) 0.005(3) -0.005(3)
C4G 0.016(4) 0.023(4) 0.041(6) -0.009(4) 0.010(4) 0.003(3)
C4H 0.015(4) 0.011(4) 0.024(5) -0.004(3) -0.005(3) -0.001(3)
C4I 0.032(6) 0.035(6) 0.043(7) 0.008(5) -0.003(5) 0.021(4)
O3B 0.025(3) 0.032(3) 0.016(3) -0.009(3) 0.007(3) -0.007(3)
O4C 0.019(3) 0.018(3) 0.033(4) 0.000(3) 0.002(3) 0.002(2)
O2A 0.019(3) 0.020(3) 0.025(3) 0.002(2) 0.011(3) 0.002(2)
O3C 0.029(3) 0.025(3) 0.011(3) -0.003(2) 0.004(3) -0.001(2)
O1C 0.040(4) 0.033(4) 0.018(3) -0.010(3) 0.012(3) -0.004(3)
O2B 0.048(4) 0.028(3) 0.016(3) -0.009(2) 0.015(3) 0.004(3)
O2BA 0.016(3) 0.024(3) 0.030(4) 0.000(3) 0.010(3) 0.003(2)
O4A 0.037(4) 0.029(4) 0.043(4) -0.004(3) 0.021(3) -0.008(3)
O1A 0.043(4) 0.024(3) 0.026(4) -0.006(3) 0.016(3) -0.001(3)
O2C 0.011(3) 0.026(3) 0.019(3) 0.003(2) -0.001(2) -0.003(2)
O4B 0.012(3) 0.021(3) 0.025(3) -0.001(2) -0.001(2) 0.006(2)
O3A 0.033(4) 0.022(3) 0.032(4) 0.008(3) 0.013(3) 0.002(3)
P1 0.0450(15) 0.0272(12) 0.0146(11) -0.0069(9) 0.0125(11) -0.0014(10)
P2 0.0105(9) 0.0239(11) 0.0232(11) 0.0008(9) 0.0053(9) -0.0016(8)
P3 0.0261(12) 0.0240(11) 0.0214(12) -0.0031(9) 0.0080(10) -0.0053(9)
P4 0.0228(11) 0.0150(10) 0.0288(13) 0.0010(8) 0.0046(10) 0.0019(8)
C1AA 0.028(5) 0.027(5) 0.040(6) -0.005(4) 0.011(4) -0.005(4)
C2AA 0.029(5) 0.034(5) 0.020(5) -0.001(4) 0.010(4) 0.003(4)
C3AA 0.052(7) 0.035(6) 0.044(7) 0.001(5) 0.029(6) -0.002(5)
C4AA 0.068(6) 0.057(6) 0.052(6) 0.000(4) 0.025(5) -0.011(5)
C5AA 0.127(16) 0.063(10) 0.102(14) 0.005(9) 0.068(13) -0.029(10)
C6AA 0.018(4) 0.031(5) 0.033(5) 0.000(4) 0.006(4) 0.000(4)
C102 0.116(11) 0.083(10) 0.071(9) 0.004(8) 0.030(8) -0.031(8)
N1AA 0.024(4) 0.034(4) 0.025(4) -0.003(3) 0.013(3) 0.001(3)
O1AA 0.040(4) 0.039(4) 0.021(3) 0.002(3) 0.014(3) 0.012(3)
O2AA 0.034(4) 0.029(3) 0.036(4) -0.002(3) 0.012(3) 0.009(3)
C1AB 0.030(5) 0.031(5) 0.036(6) -0.006(4) 0.012(4) -0.004(4)
C2AB 0.022(4) 0.030(5) 0.037(6) -0.006(4) 0.019(4) 0.002(3)
C3AB 0.036(5) 0.028(5) 0.029(5) -0.003(4) 0.019(4) 0.002(4)
C4AB 0.052(6) 0.028(5) 0.031(6) -0.006(4) 0.021(5) 0.003(4)
C5AB 0.091(10) 0.027(5) 0.038(7) -0.008(5) 0.033(7) -0.006(6)
C6AB 0.045(7) 0.071(9) 0.066(9) -0.011(7) 0.040(7) -0.003(6)
C7AB 0.025(5) 0.034(5) 0.016(4) -0.003(3) 0.003(4) 0.006(4)
N1AB 0.026(4) 0.022(4) 0.022(4) -0.004(3) 0.008(3) 0.001(3)
O1AB 0.044(4) 0.038(4) 0.054(5) 0.016(4) 0.022(4) 0.015(3)
O2AB 0.029(4) 0.028(3) 0.035(4) 0.002(3) 0.016(3) 0.003(3)
C1SO 0.056(8) 0.058(8) 0.054(8) 0.002(6) 0.040(7) -0.013(6)
C2SO 0.050(8) 0.087(11) 0.045(8) -0.014(7) 0.009(6) -0.004(7)
O1SO 0.070(7) 0.136(11) 0.050(6) -0.031(7) 0.018(6) -0.011(7)
F1SO 0.082(6) 0.128(8) 0.067(6) -0.045(6) 0.051(5) -0.048(6)
F2SO 0.041(4) 0.118(7) 0.047(4) 0.013(5) 0.025(3) -0.009(4)
F3SO 0.138(10) 0.069(7) 0.204(14) 0.058(8) 0.094(10) 0.011(6)
F3SY 0.121(8) 0.079(7) 0.079(7) 0.057(6) 0.008(6) -0.007(6)
C2SY 0.048(8) 0.034(7) 0.116(14) 0.033(8) 0.018(8) 0.003(5)
O1SY 0.094(8) 0.062(6) 0.064(7) 0.008(5) 0.022(6) -0.011(6)
F1SY 0.190(11) 0.019(4) 0.088(7) -0.014(4) 0.049(8) -0.026(5)
F2SY 0.055(5) 0.056(5) 0.083(6) -0.014(4) 0.021(4) -0.009(4)
C1SY 0.051(7) 0.017(5) 0.057(8) 0.017(5) -0.002(6) 0.003(4)
C5A 0.022(4) 0.026(4) 0.033(5) 0.003(4) 0.015(4) 0.000(3)
C5B 0.031(5) 0.020(4) 0.012(4) 0.004(3) 0.007(4) -0.007(3)
C5C 0.022(4) 0.015(4) 0.020(4) 0.007(3) -0.001(4) -0.005(3)
C5D 0.025(4) 0.012(4) 0.025(5) 0.003(3) 0.004(4) -0.005(3)
C5E 0.018(4) 0.015(4) 0.021(4) -0.002(3) 0.001(3) -0.006(3)
C5F 0.011(4) 0.023(4) 0.029(5) -0.004(3) 0.008(4) -0.006(3)
C5G 0.027(5) 0.028(4) 0.024(5) 0.008(4) 0.017(4) 0.004(4)
C5H 0.028(5) 0.011(4) 0.025(5) 0.003(3) -0.001(4) -0.002(3)
C5I 0.038(6) 0.053(7) 0.029(6) -0.004(5) 0.012(5) -0.011(5)
C6A 0.030(5) 0.022(4) 0.022(4) 0.004(3) 0.014(4) 0.004(4)
C6B 0.013(4) 0.015(4) 0.015(4) 0.007(3) -0.001(3) 0.003(3)
C6C 0.012(4) 0.013(4) 0.021(4) 0.000(3) -0.002(3) 0.003(3)
C6D 0.025(4) 0.010(4) 0.022(5) 0.002(3) 0.000(4) 0.005(3)
C6E 0.018(4) 0.012(4) 0.024(5) 0.003(3) 0.003(4) 0.005(3)
C6F 0.026(4) 0.017(4) 0.012(4) 0.005(3) 0.001(3) 0.002(3)
C6G 0.027(5) 0.025(4) 0.021(5) -0.008(4) 0.005(4) -0.006(4)
C6H 0.015(4) 0.015(4) 0.028(5) -0.005(3) 0.002(4) 0.007(3)
C6I 0.024(4) 0.019(4) 0.022(5) -0.009(3) 0.008(4) -0.008(3)
C7A 0.016(4) 0.020(4) 0.024(5) 0.000(3) 0.013(4) 0.000(3)
C7B 0.021(4) 0.029(4) 0.013(4) 0.000(3) 0.009(4) 0.007(3)
C7C 0.016(3) 0.024(4) 0.021(4) -0.008(3) 0.011(3) 0.003(3)
C7D 0.013(4) 0.019(4) 0.020(4) -0.004(3) 0.003(3) 0.004(3)
C7E 0.013(4) 0.018(4) 0.012(4) -0.003(3) 0.003(3) 0.006(3)
C7F 0.012(4) 0.026(4) 0.017(4) -0.005(3) 0.004(3) -0.003(3)
C7G 0.027(5) 0.026(5) 0.025(5) -0.001(4) 0.015(4) -0.005(4)
C7H 0.018(4) 0.025(4) 0.014(4) -0.011(3) 0.004(3) 0.001(3)
C7I 0.056(7) 0.043(6) 0.031(6) 0.012(5) 0.015(6) 0.004(5)
C8A 0.016(4) 0.017(4) 0.021(4) -0.005(3) 0.005(3) 0.001(3)
C8B 0.014(4) 0.025(4) 0.015(4) -0.006(3) 0.006(3) 0.004(3)
C8C 0.014(4) 0.017(4) 0.021(4) -0.009(3) 0.009(3) -0.002(3)
C8D 0.016(4) 0.022(4) 0.015(4) -0.004(3) 0.002(3) 0.001(3)
C8E 0.014(4) 0.018(4) 0.018(4) -0.008(3) 0.000(3) 0.002(3)
C8F 0.028(4) 0.018(4) 0.010(4) -0.007(3) 0.009(4) -0.005(3)
C8G 0.030(5) 0.033(5) 0.028(5) 0.005(4) 0.012(4) 0.013(4)
C8H 0.014(4) 0.020(4) 0.029(5) -0.001(3) 0.004(4) 0.000(3)
C8I 0.021(5) 0.069(8) 0.036(6) 0.000(5) 0.013(5) 0.020(5)
O8C 0.011(3) 0.036(3) 0.026(3) 0.002(3) 0.006(3) -0.001(2)
O8B 0.011(3) 0.034(3) 0.020(3) -0.005(2) 0.008(2) 0.004(2)
O8A 0.046(4) 0.023(3) 0.036(4) -0.004(3) 0.019(3) -0.005(3)
O7C 0.018(3) 0.029(3) 0.018(3) 0.000(2) 0.004(3) 0.003(2)
O7A 0.031(4) 0.029(3) 0.023(3) -0.006(3) 0.006(3) 0.001(3)
O7B 0.016(3) 0.036(3) 0.019(3) 0.001(3) 0.010(3) -0.002(2)
O6C 0.013(3) 0.024(3) 0.020(3) -0.010(2) 0.007(2) -0.006(2)
O6A 0.014(3) 0.028(3) 0.022(3) 0.002(2) 0.004(3) 0.006(2)
O6B 0.016(3) 0.018(3) 0.014(3) -0.001(2) -0.002(2) -0.003(2)
O5A 0.036(4) 0.024(3) 0.035(4) 0.009(3) 0.013(3) 0.002(3)
O5B 0.031(3) 0.031(3) 0.018(3) 0.005(3) 0.009(3) -0.001(3)
O5C 0.034(4) 0.026(3) 0.013(3) 0.003(2) 0.009(3) -0.008(3)
P5 0.0311(12) 0.0235(11) 0.0199(11) 0.0029(9) 0.0118(10) -0.0019(9)
P6 0.0146(10) 0.0148(10) 0.0198(11) -0.0054(8) 0.0052(8) -0.0019(7)
P7 0.0252(12) 0.0266(12) 0.0182(11) 0.0011(9) 0.0070(10) -0.0002(9)
P8 0.0197(11) 0.0268(11) 0.0235(12) -0.0011(9) 0.0088(9) 0.0053(9)
Cl1 0.0517(15) 0.0216(11) 0.0467(15) -0.0021(10) 0.0157(12) -0.0022(10)
O1W 0.097(14) 0.065(14) 0.066(13) -0.003(10) 0.033(11) 0.000(11)
O2W 0.064(14) 0.052(14) 0.075(15) -0.001(11) 0.022(11) 0.000(11)
Cl2 0.067(2) 0.0318(15) 0.080(3) 0.0099(15) -0.0089(18) -0.0136(14)
C5SO 0.090(11) 0.032(6) 0.042(8) -0.010(5) 0.006(7) -0.002(6)
C6SO 0.20(2) 0.042(8) 0.111(15) -0.005(9) 0.116(17) -0.006(11)
O3SO 0.105(12) 0.157(18) 0.21(2) -0.070(16) 0.016(13) 0.025(12)
F7SO 0.109(9) 0.196(14) 0.081(8) -0.074(9) 0.038(7) -0.026(9)
F8SO 0.122(10) 0.089(8) 0.136(12) 0.014(8) 0.025(8) 0.011(7)
F9SO 0.264(19) 0.049(6) 0.34(2) -0.015(10) 0.21(2) -0.047(9)
C1X 0.067(10) 0.059(9) 0.057(9) 0.024(7) 0.040(8) 0.029(7)
C2X 0.087(15) 0.099(17) 0.13(2) -0.045(16) 0.024(14) 0.008(13)
F1X 0.035(4) 0.092(6) 0.044(4) -0.016(4) 0.019(4) 0.014(4)
F2X 0.080(8) 0.182(14) 0.196(15) -0.130(12) 0.068(9) 0.004(8)
F3X 0.163(10) 0.153(11) 0.192(12) 0.056(9) 0.102(9) 0.027(8)
O1X 0.17(2) 0.050(10) 0.65(6) 0.02(2) 0.23(3) 0.002(11)
F2Y 0.045(6) 0.157(14) 0.055(8) 0.001(8) 0.021(6) 0.022(7)
C1Y 0.069(14) 0.043(11) 0.104(19) 0.035(11) 0.041(13) 0.026(10)
F3Y 0.181(12) 0.101(10) 0.118(11) 0.022(9) 0.025(9) 0.062(9)
F1Y 0.184(13) 0.155(12) 0.169(13) 0.088(10) 0.078(10) -0.019(10)
C2Y 0.084(18) 0.045(12) 0.15(3) 0.027(16) 0.023(18) 0.009(12)

loop_
_atom_type_symbol
_atom_type_description
_atom_type_scat_dispersion_real
_atom_type_scat_dispersion_imag
_atom_type_scat_source
C C 0.003 0.0016 'International Tables Vol C Tables 4.2.6.8 and 6.1.1.4'
H H 0 0 'International Tables Vol C Tables 4.2.6.8 and 6.1.1.4'
N N 0.0059 0.0032 'International Tables Vol C Tables 4.2.6.8 and 6.1.1.4'
O O 0.0105 0.0059 'International Tables Vol C Tables 4.2.6.8 and 6.1.1.4'
F F 0.017 0.01 'International Tables Vol C Tables 4.2.6.8 and 6.1.1.4'
P P 0.1001 0.0923 'International Tables Vol C Tables 4.2.6.8 and 6.1.1.4'
Cl Cl 0.1456 0.155 'International Tables Vol C Tables 4.2.6.8 and 6.1.1.4'

loop_
_geom_angle_atom_site_label_1
_geom_angle_atom_site_label_2
_geom_angle_atom_site_label_3
_geom_angle
C1B C1A C1F 115.2(8)
C1B C1A C2G 122.5(8)
C1F C1A C2G 122.3(8)
C1A C1B C1C 123.5(8)
C1A C1B O1C 117.2(8)
C1C C1B O1C 119.2(8)
C1D C1C C1B 118.2(8)
C1D C1C C1H 121.0(8)
C1B C1C C1H 120.7(8)
C1C C1D C1E 121.8(8)
C1C C1D H1D 119.1
C1E C1D H1D 119.1
C1F C1E C1D 117.0(8)
C1F C1E C4H 121.9(7)
C1D C1E C4H 121.1(8)
C1E C1F C1A 124.2(8)
C1E C1F O4C 117.4(8)
C1A C1F O4C 118.3(8)
C2E C1H C1C 111.3(7)
C2E C1H H1H1 109.4
C1C C1H H1H1 109.4
C2E C1H H1H2 109.4
C1C C1H H1H2 109.4
H1H1 C1H H1H2 108
P1 C1I H1I1 109.5
P1 C1I H1I2 109.5
H1I1 C1I H1I2 109.5
P1 C1I H1I3 109.5
H1I1 C1I H1I3 109.5
H1I2 C1I H1I3 109.5
C2B C2A C2F 115.5(8)
C2B C2A C2GA 123.3(8)
C2F C2A C2GA 121.2(8)
C2A C2B C2C 123.5(8)
C2A C2B O2BA 117.4(7)
C2C C2B O2BA 118.9(8)
C2D C2C C2B 118.1(8)
C2D C2C C2H 120.5(8)
C2B C2C C2H 121.3(8)
C2C C2D C2E 121.5(8)
C2C C2D H2D 119.2
C2E C2D H2D 119.2
C2D C2E C2F 117.6(8)
C2D C2E C1H 120.2(8)
C2F C2E C1H 122.0(8)
C2E C2F C2A 123.7(8)
C2E C2F O2B 118.4(8)
C2A C2F O2B 117.9(8)
C1A C2G H2G1 109.5
C1A C2G H2G2 109.5
H2G1 C2G H2G2 109.5
C1A C2G H2G3 109.5
H2G1 C2G H2G3 109.5
H2G2 C2G H2G3 109.5
C2C C2H C3E 110.9(6)
C2C C2H H2H1 109.5
C3E C2H H2H1 109.5
C2C C2H H2H2 109.5
C3E C2H H2H2 109.5
H2H1 C2H H2H2 108
P2 C2I H2I1 109.5
P2 C2I H2I2 109.5
H2I1 C2I H2I2 109.5
P2 C2I H2I3 109.5
H2I1 C2I H2I3 109.5
H2I2 C2I H2I3 109.5
C2A C2GA H2G4 109.5
C2A C2GA H2G5 109.5
H2G4 C2GA H2G5 109.5
C2A C2GA H2G6 109.5
H2G4 C2GA H2G6 109.5
H2G5 C2GA H2G6 109.5
C3B C3A C3F 115.4(8)
C3B C3A C3G 123.4(8)
C3F C3A C3G 121.1(7)
C3A C3B C3C 124.1(8)
C3A C3B O3C 118.2(7)
C3C C3B O3C 117.6(7)
C3D C3C C3B 117.1(7)
C3D C3C C3H 121.0(7)
C3B C3C C3H 121.8(7)
C3E C3D C3C 123.4(8)
C3E C3D H3D 118.3
C3C C3D H3D 118.3
C3D C3E C3F 116.0(7)
C3D C3E C2H 122.2(7)
C3F C3E C2H 121.8(7)
O2C C3F C3E 118.7(7)
O2C C3F C3A 117.3(7)
C3E C3F C3A 123.9(7)
C3A C3G H3G1 109.5
C3A C3G H3G2 109.5
H3G1 C3G H3G2 109.5
C3A C3G H3G3 109.5
H3G1 C3G H3G3 109.5
H3G2 C3G H3G3 109.5
C3C C3H C4E 108.5(6)
C3C C3H H3H1 110
C4E C3H H3H1 110
C3C C3H H3H2 110
C4E C3H H3H2 110
H3H1 C3H H3H2 108.4
P3 C3I H3I1 109.5
P3 C3I H3I2 109.5
H3I1 C3I H3I2 109.5
P3 C3I H3I3 109.5
H3I1 C3I H3I3 109.5
H3I2 C3I H3I3 109.5
P3 C3I H3I4 109.5
P3 C3I H3I5 109.5
H3I4 C3I H3I5 109.5
P3 C3I H3I6 109.5
H3I4 C3I H3I6 109.5
H3I5 C3I H3I6 109.5
C4F C4A C4B 115.9(7)
C4F C4A C4G 122.9(8)
C4B C4A C4G 121.2(8)
C4C C4B C4A 123.5(7)
C4C C4B O4B 119.1(7)
C4A C4B O4B 116.9(7)
C4B C4C C4D 116.8(7)
C4B C4C C4H 122.1(7)
C4D C4C C4H 121.0(7)
C4E C4D C4C 123.1(7)
C4E C4D H4D 118.5
C4C C4D H4D 118.5
C4D C4E C4F 117.8(8)
C4D C4E C3H 120.7(7)
C4F C4E C3H 121.5(8)
C4A C4F C4E 122.7(8)
C4A C4F O3B 118.3(7)
C4E C4F O3B 118.9(8)
C4A C4G H4G1 109.5
C4A C4G H4G2 109.5
H4G1 C4G H4G2 109.5
C4A C4G H4G3 109.5
H4G1 C4G H4G3 109.5
H4G2 C4G H4G3 109.5
C1E C4H C4C 112.0(7)
C1E C4H H4H1 109.2
C4C C4H H4H1 109.2
C1E C4H H4H2 109.2
C4C C4H H4H2 109.2
H4H1 C4H H4H2 107.9
P4 C4I H4I1 109.5
P4 C4I H4I2 109.5
H4I1 C4I H4I2 109.5
P4 C4I H4I3 109.5
H4I1 C4I H4I3 109.5
H4I2 C4I H4I3 109.5
C4F O3B P3 123.5(5)
C1F O4C P4 120.1(5)
C3B O3C P3 125.7(5)
C1B O1C P1 121.2(6)
C2F O2B P1 119.7(5)
C2B O2BA P2 117.6(5)
C3F O2C P2 122.4(5)
C4B O4B P4 122.7(5)
O1A P1 O1C 113.1(4)
O1A P1 O2B 112.8(4)
O1C P1 O2B 106.2(4)
O1A P1 C1I 118.0(5)
O1C P1 C1I 103.7(5)
O2B P1 C1I 101.8(5)
O2A P2 O2C 113.7(3)
O2A P2 O2BA 113.4(4)
O2C P2 O2BA 106.6(3)
O2A P2 C2I 117.4(4)
O2C P2 C2I 101.6(4)
O2BA P2 C2I 102.8(4)
O3A P3 O3C 113.7(4)
O3A P3 O3B 113.3(4)
O3C P3 O3B 107.8(4)
O3A P3 C3I 116.3(5)
O3C P3 C3I 102.1(5)
O3B P3 C3I 102.3(4)
O4A P4 O4C 112.7(4)
O4A P4 O4B 114.6(4)
O4C P4 O4B 106.3(3)
O4A P4 C4I 119.2(5)
O4C P4 C4I 101.8(5)
O4B P4 C4I 100.5(5)
N1AA C1AA H1A1 109.5
N1AA C1AA H1A2 109.5
H1A1 C1AA H1A2 109.5
N1AA C1AA H1A3 109.5
H1A1 C1AA H1A3 109.5
H1A2 C1AA H1A3 109.5
C6AA C2AA N1AA 109.7(7)
C6AA C2AA C3AA 108.0(8)
N1AA C2AA C3AA 111.1(7)
C6AA C2AA H2AA 109.3
N1AA C2AA H2AA 109.3
C3AA C2AA H2AA 109.3
C4AA C3AA C2AA 116.9(10)
C4AA C3AA H3A1 108.1
C2AA C3AA H3A1 108.1
C4AA C3AA H3A2 108.1
C2AA C3AA H3A2 108.1
H3A1 C3AA H3A2 107.3
C3AA C4AA C5AA 108.2(13)
C3AA C4AA C102 112.6(13)
C5AA C4AA C102 110.3(13)
C3AA C4AA H4AA 108.6
C5AA C4AA H4AA 108.6
C102 C4AA H4AA 108.6
C4AA C5AA H5A1 109.5
C4AA C5AA H5A2 109.5
H5A1 C5AA H5A2 109.5
C4AA C5AA H5A3 109.5
H5A1 C5AA H5A3 109.5
H5A2 C5AA H5A3 109.5
O2AA C6AA O1AA 124.4(9)
O2AA C6AA C2AA 123.2(9)
O1AA C6AA C2AA 112.3(8)
C4AA C102 H10A 109.5
C4AA C102 H10B 109.5
H10A C102 H10B 109.5
C4AA C102 H10C 109.5
H10A C102 H10C 109.5
H10B C102 H10C 109.5
C1AA N1AA C2AA 115.0(7)
C1AA N1AA H1A4 108.5
C2AA N1AA H1A4 108.5
C1AA N1AA H1A5 108.5
C2AA N1AA H1A5 108.5
H1A4 N1AA H1A5 107.5
C6AA O1AA H1AA 109.5
N1AB C1AB H1A6 109.5
N1AB C1AB H1A7 109.5
H1A6 C1AB H1A7 109.5
N1AB C1AB H1A8 109.5
H1A6 C1AB H1A8 109.5
H1A7 C1AB H1A8 109.5
N1AB C2AB C7AB 107.2(7)
N1AB C2AB C3AB 109.4(8)
C7AB C2AB C3AB 109.1(7)
N1AB C2AB H2AB 110.3
C7AB C2AB H2AB 110.3
C3AB C2AB H2AB 110.3
C4AB C3AB C2AB 116.4(8)
C4AB C3AB H3A3 108.2
C2AB C3AB H3A3 108.2
C4AB C3AB H3A4 108.2
C2AB C3AB H3A4 108.2
H3A3 C3AB H3A4 107.3
C5AB C4AB C6AB 110.8(10)
C5AB C4AB C3AB 109.1(9)
C6AB C4AB C3AB 112.5(9)
C5AB C4AB H4AB 108.1
C6AB C4AB H4AB 108.1
C3AB C4AB H4AB 108.1
C4AB C5AB H5A4 109.5
C4AB C5AB H5A5 109.5
H5A4 C5AB H5A5 109.5
C4AB C5AB H5A6 109.5
H5A4 C5AB H5A6 109.5
H5A5 C5AB H5A6 109.5
C4AB C6AB H6A1 109.5
C4AB C6AB H6A2 109.5
H6A1 C6AB H6A2 109.5
C4AB C6AB H6A3 109.5
H6A1 C6AB H6A3 109.5
H6A2 C6AB H6A3 109.5
O2AB C7AB O1AB 125.8(9)
O2AB C7AB C2AB 122.2(8)
O1AB C7AB C2AB 111.8(8)
C2AB N1AB C1AB 113.7(7)
C2AB N1AB H1A9 108.8
C1AB N1AB H1A9 108.8
C2AB N1AB H1AX 108.8
C1AB N1AB H1AX 108.8
H1A9 N1AB H1AX 107.7
C7AB O1AB H1AB 109.5
F2SO C1SO F3SO 106.4(13)
F2SO C1SO F1SO 107.7(8)
F3SO C1SO F1SO 109.3(13)
F2SO C1SO C2SO 113.2(12)
F3SO C1SO C2SO 110.8(11)
F1SO C1SO C2SO 109.3(12)
O1SO C2SO C1SO 108.7(12)
O1SO C2SO H2S1 109.9
C1SO C2SO H2S1 109.9
O1SO C2SO H2S2 109.9
C1SO C2SO H2S2 109.9
H2S1 C2SO H2S2 108.3
C2SO O1SO H1SO 109.5
O1SY C2SY C1SY 110.8(11)
O1SY C2SY H2S3 109.5
C1SY C2SY H2S3 109.5
O1SY C2SY H2S4 109.5
C1SY C2SY H2S4 109.5
H2S3 C2SY H2S4 108.1
C2SY O1SY H1SY 109.5
F3SY C1SY F2SY 105.5(10)
F3SY C1SY F1SY 103.7(11)
F2SY C1SY F1SY 104.8(10)
F3SY C1SY C2SY 114.2(11)
F2SY C1SY C2SY 115.7(12)
F1SY C1SY C2SY 111.8(11)
C5B C5A C5F 116.3(8)
C5B C5A C5G 122.5(8)
C5F C5A C5G 121.1(8)
C5A C5B C5C 123.6(8)
C5A C5B O5C 117.9(8)
C5C C5B O5C 118.4(8)
C5B C5C C5D 117.5(8)
C5B C5C C5H 122.4(8)
C5D C5C C5H 120.0(8)
C5C C5D C5E 122.2(8)
C5C C5D H5D 118.9
C5E C5D H5D 118.9
C5D C5E C5F 117.4(8)
C5D C5E C8H 120.4(8)
C5F C5E C8H 122.1(8)
C5E C5F C5A 122.8(8)
C5E C5F O8C 119.1(8)
C5A C5F O8C 118.0(7)
C5A C5G H5G1 109.5
C5A C5G H5G2 109.5
H5G1 C5G H5G2 109.5
C5A C5G H5G3 109.5
H5G1 C5G H5G3 109.5
H5G2 C5G H5G3 109.5
C6E C5H C5C 110.1(7)
C6E C5H H5H1 109.6
C5C C5H H5H1 109.6
C6E C5H H5H2 109.6
C5C C5H H5H2 109.6
H5H1 C5H H5H2 108.2
P5 C5I H5I1 109.5
P5 C5I H5I2 109.5
H5I1 C5I H5I2 109.5
P5 C5I H5I3 109.5
H5I1 C5I H5I3 109.5
H5I2 C5I H5I3 109.5
C6F C6A C6B 114.5(8)
C6F C6A C6G 123.2(8)
C6B C6A C6G 122.3(8)
C6C C6B O6B 119.1(7)
C6C C6B C6A 124.2(8)
O6B C6B C6A 116.5(7)
C6B C6C C6D 117.9(7)
C6B C6C C6H 122.1(7)
C6D C6C C6H 120.0(7)
C6C C6D C6E 121.5(8)
C6C C6D H6D 119.3
C6E C6D H6D 119.3
C6F C6E C6D 116.9(8)
C6F C6E C5H 121.9(8)
C6D C6E C5H 121.1(8)
C6A C6F C6E 125.1(8)
C6A C6F O5B 117.4(8)
C6E C6F O5B 117.3(7)
C6A C6G H6G1 109.5
C6A C6G H6G2 109.5
H6G1 C6G H6G2 109.5
C6A C6G H6G3 109.5
H6G1 C6G H6G3 109.5
H6G2 C6G H6G3 109.5
C6C C6H C7E 110.2(6)
C6C C6H H6H1 109.6
C7E C6H H6H1 109.6
C6C C6H H6H2 109.6
C7E C6H H6H2 109.6
H6H1 C6H H6H2 108.1
P6 C6I H6I1 109.5
P6 C6I H6I2 109.5
H6I1 C6I H6I2 109.5
P6 C6I H6I3 109.5
H6I1 C6I H6I3 109.5
H6I2 C6I H6I3 109.5
C7B C7A C7F 116.5(8)
C7B C7A C7G 122.0(8)
C7F C7A C7G 121.4(8)
C7C C7B C7A 123.5(8)
C7C C7B O7B 118.7(8)
C7A C7B O7B 117.8(8)
C7B C7C C7D 118.2(8)
C7B C7C C7H 123.1(8)
C7D C7C C7H 118.7(8)
C7E C7D C7C 120.6(8)
C7E C7D H7D 119.7
C7C C7D H7D 119.7
C7F C7E C7D 118.4(8)
C7F C7E C6H 121.4(7)
C7D C7E C6H 120.1(7)
C7E C7F O6C 119.4(8)
C7E C7F C7A 122.8(8)
O6C C7F C7A 117.8(7)
C7A C7G H7G1 109.5
C7A C7G H7G2 109.5
H7G1 C7G H7G2 109.5
C7A C7G H7G3 109.5
H7G1 C7G H7G3 109.5
H7G2 C7G H7G3 109.5
C7C C7H C8E 109.5(6)
C7C C7H H7H1 109.8
C8E C7H H7H1 109.8
C7C C7H H7H2 109.8
C8E C7H H7H2 109.8
H7H1 C7H H7H2 108.2
P7 C7I H7I1 109.5
P7 C7I H7I2 109.5
H7I1 C7I H7I2 109.5
P7 C7I H7I3 109.5
H7I1 C7I H7I3 109.5
H7I2 C7I H7I3 109.5
C8B C8A C8F 115.2(8)
C8B C8A C8G 123.4(7)
C8F C8A C8G 121.4(8)
C8A C8B C8C 124.7(7)
C8A C8B O8B 116.8(7)
C8C C8B O8B 118.4(7)
C8D C8C C8B 117.9(7)
C8D C8C C8H 121.0(8)
C8B C8C C8H 121.1(7)
C8C C8D C8E 120.9(8)
C8C C8D H8D 119.6
C8E C8D H8D 119.6
C8D C8E C8F 118.3(7)
C8D C8E C7H 121.3(7)
C8F C8E C7H 120.3(7)
C8E C8F C8A 122.9(7)
C8E C8F O7C 118.1(7)
C8A C8F O7C 118.8(7)
C8A C8G H8G1 109.5
C8A C8G H8G2 109.5
H8G1 C8G H8G2 109.5
C8A C8G H8G3 109.5
H8G1 C8G H8G3 109.5
H8G2 C8G H8G3 109.5
C8C C8H C5E 111.8(7)
C8C C8H H8H1 109.3
C5E C8H H8H1 109.3
C8C C8H H8H2 109.3
C5E C8H H8H2 109.3
H8H1 C8H H8H2 107.9
P8 C8I H8I1 109.5
P8 C8I H8I2 109.5
H8I1 C8I H8I2 109.5
P8 C8I H8I3 109.5
H8I1 C8I H8I3 109.5
H8I2 C8I H8I3 109.5
C5F O8C P8 121.4(5)
C8B O8B P8 120.0(5)
C8F O7C P7 120.1(5)
C7B O7B P7 121.4(5)
C7F O6C P6 121.8(5)
C6B O6B P6 120.2(5)
C6F O5B P5 120.5(6)
C5B O5C P5 121.5(5)
O5A P5 O5C 113.4(4)
O5A P5 O5B 113.5(4)
O5C P5 O5B 105.6(4)
O5A P5 C5I 120.1(5)
O5C P5 C5I 101.2(4)
O5B P5 C5I 101.1(5)
O6A P6 O6C 112.1(3)
O6A P6 O6B 113.5(3)
O6C P6 O6B 106.5(3)
O6A P6 C6I 118.1(4)
O6C P6 C6I 102.7(4)
O6B P6 C6I 102.6(4)
O7A P7 O7C 113.4(4)
O7A P7 O7B 112.9(4)
O7C P7 O7B 105.6(3)
O7A P7 C7I 119.7(5)
O7C P7 C7I 101.8(5)
O7B P7 C7I 101.7(5)
O8A P8 O8C 114.4(4)
O8A P8 O8B 113.7(4)
O8C P8 O8B 104.8(3)
O8A P8 C8I 118.0(5)
O8C P8 C8I 102.7(5)
O8B P8 C8I 101.5(4)
F9SO C5SO F7SO 111.8(16)
F9SO C5SO F8SO 107.3(16)
F7SO C5SO F8SO 99.6(13)
F9SO C5SO C6SO 112.0(14)
F7SO C5SO C6SO 116.0(14)
F8SO C5SO C6SO 109.0(14)
O3SO C6SO C5SO 108.4(14)
O3SO C6SO H6S1 110
C5SO C6SO H6S1 110
O3SO C6SO H6S2 110
C5SO C6SO H6S2 110
H6S1 C6SO H6S2 108.4
C6SO O3SO H3SO 109.5
C2X C1X F1X 118.2(18)
C2X C1X F2X 110.7(17)
F1X C1X F2X 108.7(15)
C2X C1X F3X 112(2)
F1X C1X F3X 102.1(14)
F2X C1X F3X 104.2(17)
C1X C2X O1X 109(3)
C1X C2X H2X1 109.8
O1X C2X H2X1 109.8
C1X C2X H2X2 109.8
O1X C2X H2X2 109.8
H2X1 C2X H2X2 108.2
C2X O1X H1X 109.5
F2Y C1Y F3Y 104(2)
F2Y C1Y F1Y 102.2(19)
F3Y C1Y F1Y 109(2)
F2Y C1Y C2Y 115(2)
F3Y C1Y C2Y 113.9(19)
F1Y C1Y C2Y 111(2)
O1Y C2Y C1Y 100(2)
C1Y C2Y O1YA 118(2)
O1Y C2Y H2Y1 111.8
C1Y C2Y H2Y1 111.8
O1Y C2Y H2Y2 111.8
C1Y C2Y H2Y2 111.8
H2Y1 C2Y H2Y2 109.6
C2Y O1Y H1Y 109.5
C2Y O1YA H1YA 109.5

loop_
_geom_bond_atom_site_label_1
_geom_bond_atom_site_label_2
_geom_bond_distance
C1A C1B 1.383(12)
C1A C1F 1.403(12)
C1A C2G 1.483(13)
C1B C1C 1.396(12)
C1B O1C 1.420(10)
C1C C1D 1.380(12)
C1C C1H 1.516(11)
C1D C1E 1.395(12)
C1D H1D 0.95
C1E C1F 1.389(12)
C1E C4H 1.494(12)
C1F O4C 1.417(10)
C1H C2E 1.501(12)
C1H H1H1 0.99
C1H H1H2 0.99
C1I P1 1.771(10)
C1I H1I1 0.98
C1I H1I2 0.98
C1I H1I3 0.98
C2A C2B 1.381(12)
C2A C2F 1.410(13)
C2A C2GA 1.506(12)
C2B C2C 1.403(12)
C2B O2BA 1.407(10)
C2C C2D 1.388(12)
C2C C2H 1.504(12)
C2D C2E 1.392(12)
C2D H2D 0.95
C2E C2F 1.393(12)
C2F O2B 1.415(11)
C2G H2G1 0.98
C2G H2G2 0.98
C2G H2G3 0.98
C2H C3E 1.515(12)
C2H H2H1 0.99
C2H H2H2 0.99
C2I P2 1.768(9)
C2I H2I1 0.98
C2I H2I2 0.98
C2I H2I3 0.98
C2GA H2G4 0.98
C2GA H2G5 0.98
C2GA H2G6 0.98
C3A C3B 1.376(11)
C3A C3F 1.409(12)
C3A C3G 1.495(12)
C3B C3C 1.395(11)
C3B O3C 1.410(10)
C3C C3D 1.388(12)
C3C C3H 1.509(11)
C3D C3E 1.382(11)
C3D H3D 0.95
C3E C3F 1.407(11)
C3F O2C 1.400(9)
C3G H3G1 0.98
C3G H3G2 0.98
C3G H3G3 0.98
C3H C4E 1.518(11)
C3H H3H1 0.99
C3H H3H2 0.99
C3I P3 1.750(10)
C3I H3I1 0.98
C3I H3I2 0.98
C3I H3I3 0.98
C3I H3I4 0.98
C3I H3I5 0.98
C3I H3I6 0.98
C4A C4F 1.394(12)
C4A C4B 1.408(12)
C4A C4G 1.502(11)
C4B C4C 1.383(11)
C4B O4B 1.413(9)
C4C C4D 1.397(11)
C4C C4H 1.508(11)
C4D C4E 1.367(12)
C4D H4D 0.95
C4E C4F 1.401(12)
C4F O3B 1.416(10)
C4G H4G1 0.98
C4G H4G2 0.98
C4G H4G3 0.98
C4H H4H1 0.99
C4H H4H2 0.99
C4I P4 1.757(9)
C4I H4I1 0.98
C4I H4I2 0.98
C4I H4I3 0.98
O3B P3 1.582(6)
O4C P4 1.590(6)
O2A P2 1.471(6)
O3C P3 1.572(6)
O1C P1 1.585(7)
O2B P1 1.591(7)
O2BA P2 1.603(6)
O4A P4 1.473(7)
O1A P1 1.479(6)
O2C P2 1.571(6)
O4B P4 1.591(6)
O3A P3 1.472(6)
C1AA N1AA 1.503(11)
C1AA H1A1 0.98
C1AA H1A2 0.98
C1AA H1A3 0.98
C2AA C6AA 1.504(13)
C2AA N1AA 1.508(12)
C2AA C3AA 1.559(14)
C2AA H2AA 1
C3AA C4AA 1.488(16)
C3AA H3A1 0.99
C3AA H3A2 0.99
C4AA C5AA 1.54(2)
C4AA C102 1.55(2)
C4AA H4AA 1
C5AA H5A1 0.98
C5AA H5A2 0.98
C5AA H5A3 0.98
C6AA O2AA 1.208(11)
C6AA O1AA 1.325(11)
C102 H10A 0.98
C102 H10B 0.98
C102 H10C 0.98
N1AA H1A4 0.91
N1AA H1A5 0.91
O1AA H1AA 0.84
C1AB N1AB 1.520(12)
C1AB H1A6 0.98
C1AB H1A7 0.98
C1AB H1A8 0.98
C2AB N1AB 1.490(10)
C2AB C7AB 1.534(13)
C2AB C3AB 1.558(13)
C2AB H2AB 1
C3AB C4AB 1.528(12)
C3AB H3A3 0.99
C3AB H3A4 0.99
C4AB C5AB 1.500(15)
C4AB C6AB 1.509(16)
C4AB H4AB 1
C5AB H5A4 0.98
C5AB H5A5 0.98
C5AB H5A6 0.98
C6AB H6A1 0.98
C6AB H6A2 0.98
C6AB H6A3 0.98
C7AB O2AB 1.211(11)
C7AB O1AB 1.315(11)
N1AB H1A9 0.91
N1AB H1AX 0.91
O1AB H1AB 0.84
C1SO F2SO 1.291(15)
C1SO F3SO 1.326(16)
C1SO F1SO 1.342(15)
C1SO C2SO 1.462(19)
C2SO O1SO 1.421(16)
C2SO H2S1 0.99
C2SO H2S2 0.99
O1SO H1SO 0.84
F3SY C1SY 1.330(14)
C2SY O1SY 1.375(18)
C2SY C1SY 1.46(2)
C2SY H2S3 0.99
C2SY H2S4 0.99
O1SY H1SY 0.84
F1SY C1SY 1.349(13)
F2SY C1SY 1.334(14)
C5A C5B 1.381(13)
C5A C5F 1.393(13)
C5A C5G 1.508(12)
C5B C5C 1.381(13)
C5B O5C 1.407(10)
C5C C5D 1.382(12)
C5C C5H 1.510(12)
C5D C5E 1.388(12)
C5D H5D 0.95
C5E C5F 1.390(12)
C5E C8H 1.513(12)
C5F O8C 1.406(10)
C5G H5G1 0.98
C5G H5G2 0.98
C5G H5G3 0.98
C5H C6E 1.498(12)
C5H H5H1 0.99
C5H H5H2 0.99
C5I P5 1.753(10)
C5I H5I1 0.98
C5I H5I2 0.98
C5I H5I3 0.98
C6A C6F 1.383(12)
C6A C6B 1.419(11)
C6A C6G 1.483(12)
C6B C6C 1.383(11)
C6B O6B 1.406(9)
C6C C6D 1.390(12)
C6C C6H 1.513(12)
C6D C6E 1.415(12)
C6D H6D 0.95
C6E C6F 1.393(12)
C6F O5B 1.416(10)
C6G H6G1 0.98
C6G H6G2 0.98
C6G H6G3 0.98
C6H C7E 1.515(11)
C6H H6H1 0.99
C6H H6H2 0.99
C6I P6 1.741(8)
C6I H6I1 0.98
C6I H6I2 0.98
C6I H6I3 0.98
C7A C7B 1.383(12)
C7A C7F 1.404(12)
C7A C7G 1.514(12)
C7B C7C 1.376(12)
C7B O7B 1.406(10)
C7C C7D 1.410(12)
C7C C7H 1.511(11)
C7D C7E 1.397(11)
C7D H7D 0.95
C7E C7F 1.381(11)
C7F O6C 1.391(10)
C7G H7G1 0.98
C7G H7G2 0.98
C7G H7G3 0.98
C7H C8E 1.525(11)
C7H H7H1 0.99
C7H H7H2 0.99
C7I P7 1.745(10)
C7I H7I1 0.98
C7I H7I2 0.98
C7I H7I3 0.98
C8A C8B 1.377(12)
C8A C8F 1.401(11)
C8A C8G 1.504(12)
C8B C8C 1.384(12)
C8B O8B 1.412(9)
C8C C8D 1.385(11)
C8C C8H 1.508(11)
C8D C8E 1.390(12)
C8D H8D 0.95
C8E C8F 1.398(12)
C8F O7C 1.411(10)
C8G H8G1 0.98
C8G H8G2 0.98
C8G H8G3 0.98
C8H H8H1 0.99
C8H H8H2 0.99
C8I P8 1.767(9)
C8I H8I1 0.98
C8I H8I2 0.98
C8I H8I3 0.98
O8C P8 1.602(7)
O8B P8 1.604(6)
O8A P8 1.464(7)
O7C P7 1.582(6)
O7A P7 1.478(6)
O7B P7 1.587(6)
O6C P6 1.597(6)
O6A P6 1.464(6)
O6B P6 1.600(6)
O5A P5 1.472(7)
O5B P5 1.597(7)
O5C P5 1.595(6)
C5SO F9SO 1.251(17)
C5SO F7SO 1.274(16)
C5SO F8SO 1.346(18)
C5SO C6SO 1.49(2)
C6SO O3SO 1.41(2)
C6SO H6S1 0.99
C6SO H6S2 0.99
O3SO H3SO 0.84
C1X C2X 1.26(3)
C1X F1X 1.288(16)
C1X F2X 1.291(19)
C1X F3X 1.31(2)
C2X O1X 1.35(4)
C2X H2X1 0.99
C2X H2X2 0.99
O1X H1X 0.84
F2Y C1Y 1.25(2)
C1Y F3Y 1.31(3)
C1Y F1Y 1.33(2)
C1Y C2Y 1.46(4)
C2Y O1Y 1.32(4)
C2Y O1YA 1.52(4)
C2Y H2Y1 0.99
C2Y H2Y2 0.99
O1Y H1Y 0.84
O1YA H1YA 0.84

loop_
_geom_torsion_atom_site_label_1
_geom_torsion_atom_site_label_2
_geom_torsion_atom_site_label_3
_geom_torsion_atom_site_label_4
_geom_torsion
C1F C1A C1B C1C -1.5(13)
C2G C1A C1B C1C 178.1(9)
C1F C1A C1B O1C -177.5(7)
C2G C1A C1B O1C 2.1(13)
C1A C1B C1C C1D 0.8(13)
O1C C1B C1C C1D 176.6(7)
C1A C1B C1C C1H 178.2(8)
O1C C1B C1C C1H -5.9(12)
C1B C1C C1D C1E 0.2(12)
C1H C1C C1D C1E -177.3(7)
C1C C1D C1E C1F -0.3(12)
C1C C1D C1E C4H 178.5(8)
C1D C1E C1F C1A -0.6(13)
C4H C1E C1F C1A -179.4(8)
C1D C1E C1F O4C -176.2(7)
C4H C1E C1F O4C 5.1(12)
C1B C1A C1F C1E 1.4(13)
C2G C1A C1F C1E -178.1(9)
C1B C1A C1F O4C 177.0(7)
C2G C1A C1F O4C -2.6(13)
C1D C1C C1H C2E 90.8(10)
C1B C1C C1H C2E -86.6(10)
C2F C2A C2B C2C -2.1(11)
C2GA C2A C2B C2C 179.6(7)
C2F C2A C2B O2BA -177.3(6)
C2GA C2A C2B O2BA 4.4(11)
C2A C2B C2C C2D 3.2(12)
O2BA C2B C2C C2D 178.3(7)
C2A C2B C2C C2H 179.7(7)
O2BA C2B C2C C2H -5.1(11)
C2B C2C C2D C2E -3.3(12)
C2H C2C C2D C2E -179.8(7)
C2C C2D C2E C2F 2.4(12)
C2C C2D C2E C1H 177.4(7)
C1C C1H C2E C2D -88.3(10)
C1C C1H C2E C2F 86.5(10)
C2D C2E C2F C2A -1.3(12)
C1H C2E C2F C2A -176.2(7)
C2D C2E C2F O2B -177.3(7)
C1H C2E C2F O2B 7.7(11)
C2B C2A C2F C2E 1.1(11)
C2GA C2A C2F C2E 179.4(8)
C2B C2A C2F O2B 177.2(7)
C2GA C2A C2F O2B -4.5(11)
C2D C2C C2H C3E 88.4(9)
C2B C2C C2H C3E -88.1(9)
C3F C3A C3B C3C 2.9(12)
C3G C3A C3B C3C 179.3(8)
C3F C3A C3B O3C -173.7(7)
C3G C3A C3B O3C 2.8(12)
C3A C3B C3C C3D -2.7(12)
O3C C3B C3C C3D 173.9(7)
C3A C3B C3C C3H 175.1(8)
O3C C3B C3C C3H -8.3(11)
C3B C3C C3D C3E 0.4(12)
C3H C3C C3D C3E -177.4(7)
C3C C3D C3E C3F 1.2(12)
C3C C3D C3E C2H -178.5(8)
C2C C2H C3E C3D -92.8(9)
C2C C2H C3E C3F 87.4(9)
C3D C3E C3F O2C -177.2(7)
C2H C3E C3F O2C 2.5(12)
C3D C3E C3F C3A -0.9(12)
C2H C3E C3F C3A 178.8(8)
C3B C3A C3F O2C 175.3(7)
C3G C3A C3F O2C -1.2(12)
C3B C3A C3F C3E -1.1(12)
C3G C3A C3F C3E -177.6(8)
C3D C3C C3H C4E 91.6(9)
C3B C3C C3H C4E -86.0(9)
C4F C4A C4B C4C -1.3(11)
C4G C4A C4B C4C 177.7(7)
C4F C4A C4B O4B -173.4(6)
C4G C4A C4B O4B 5.5(11)
C4A C4B C4C C4D 3.5(11)
O4B C4B C4C C4D 175.4(7)
C4A C4B C4C C4H -179.4(7)
O4B C4B C4C C4H -7.4(11)
C4B C4C C4D C4E -2.5(11)
C4H C4C C4D C4E -179.6(7)
C4C C4D C4E C4F -0.6(11)
C4C C4D C4E C3H 176.4(7)
C3C C3H C4E C4D -91.2(9)
C3C C3H C4E C4F 85.7(9)
C4B C4A C4F C4E -2.1(11)
C4G C4A C4F C4E 179.0(7)
C4B C4A C4F O3B 173.8(6)
C4G C4A C4F O3B -5.1(11)
C4D C4E C4F C4A 3.0(11)
C3H C4E C4F C4A -174.0(7)
C4D C4E C4F O3B -172.9(6)
C3H C4E C4F O3B 10.1(11)
C1F C1E C4H C4C 88.2(10)
C1D C1E C4H C4C -90.6(9)
C4B C4C C4H C1E -84.8(9)
C4D C4C C4H C1E 92.2(9)
C4A C4F O3B P3 98.9(8)
C4E C4F O3B P3 -85.0(8)
C1E C1F O4C P4 -85.4(9)
C1A C1F O4C P4 98.8(8)
C3A C3B O3C P3 -97.4(8)
C3C C3B O3C P3 85.8(8)
C1A C1B O1C P1 -100.2(9)
C1C C1B O1C P1 83.6(9)
C2E C2F O2B P1 -85.3(9)
C2A C2F O2B P1 98.5(8)
C2A C2B O2BA P2 -100.5(7)
C2C C2B O2BA P2 84.0(8)
C3E C3F O2C P2 -80.5(9)
C3A C3F O2C P2 102.9(8)
C4C C4B O4B P4 81.8(8)
C4A C4B O4B P4 -105.7(7)
C1B O1C P1 O1A 37.5(8)
C1B O1C P1 O2B -86.8(7)
C1B O1C P1 C1I 166.4(7)
C2F O2B P1 O1A -37.4(8)
C2F O2B P1 O1C 87.0(7)
C2F O2B P1 C1I -164.8(7)
C3F O2C P2 O2A -36.8(7)
C3F O2C P2 O2BA 88.9(6)
C3F O2C P2 C2I -163.8(7)
C2B O2BA P2 O2A 36.7(7)
C2B O2BA P2 O2C -89.1(6)
C2B O2BA P2 C2I 164.5(6)
C3B O3C P3 O3A 48.0(8)
C3B O3C P3 O3B -78.5(7)
C3B O3C P3 C3I 174.1(7)
C4F O3B P3 O3A -50.5(8)
C4F O3B P3 O3C 76.3(7)
C4F O3B P3 C3I -176.5(7)
C1F O4C P4 O4A -38.4(8)
C1F O4C P4 O4B 87.8(7)
C1F O4C P4 C4I -167.4(7)
C4B O4B P4 O4A 40.8(7)
C4B O4B P4 O4C -84.3(6)
C4B O4B P4 C4I 169.9(7)
C6AA C2AA C3AA C4AA 174.9(10)
N1AA C2AA C3AA C4AA -64.8(13)
C2AA C3AA C4AA C5AA 173.0(12)
C2AA C3AA C4AA C102 -64.9(15)
N1AA C2AA C6AA O2AA 152.0(9)
C3AA C2AA C6AA O2AA -86.8(11)
N1AA C2AA C6AA O1AA -32.4(10)
C3AA C2AA C6AA O1AA 88.8(10)
C6AA C2AA N1AA C1AA -56.1(10)
C3AA C2AA N1AA C1AA -175.4(8)
N1AB C2AB C3AB C4AB -166.3(8)
C7AB C2AB C3AB C4AB 76.7(10)
C2AB C3AB C4AB C5AB -174.4(8)
C2AB C3AB C4AB C6AB 62.2(12)
N1AB C2AB C7AB O2AB -25.8(12)
C3AB C2AB C7AB O2AB 92.6(10)
N1AB C2AB C7AB O1AB 159.0(8)
C3AB C2AB C7AB O1AB -82.6(10)
C7AB C2AB N1AB C1AB -164.2(8)
C3AB C2AB N1AB C1AB 77.7(9)
F2SO C1SO C2SO O1SO -61.5(16)
F3SO C1SO C2SO O1SO 58.0(17)
F1SO C1SO C2SO O1SO 178.5(11)
O1SY C2SY C1SY F3SY -173.9(11)
O1SY C2SY C1SY F2SY -51.0(14)
O1SY C2SY C1SY F1SY 68.8(15)
C5F C5A C5B C5C -0.2(12)
C5G C5A C5B C5C -179.2(8)
C5F C5A C5B O5C -176.0(7)
C5G C5A C5B O5C 5.0(12)
C5A C5B C5C C5D -0.7(12)
O5C C5B C5C C5D 175.0(7)
C5A C5B C5C C5H 176.2(8)
O5C C5B C5C C5H -8.0(12)
C5B C5C C5D C5E 0.2(12)
C5H C5C C5D C5E -176.9(7)
C5C C5D C5E C5F 1.3(12)
C5C C5D C5E C8H 178.5(7)
C5D C5E C5F C5A -2.4(12)
C8H C5E C5F C5A -179.5(8)
C5D C5E C5F O8C -178.9(7)
C8H C5E C5F O8C 4.0(12)
C5B C5A C5F C5E 1.9(12)
C5G C5A C5F C5E -179.2(8)
C5B C5A C5F O8C 178.4(7)
C5G C5A C5F O8C -2.7(12)
C5B C5C C5H C6E -85.8(10)
C5D C5C C5H C6E 91.0(9)
C6F C6A C6B C6C -1.2(12)
C6G C6A C6B C6C 178.2(8)
C6F C6A C6B O6B -176.6(7)
C6G C6A C6B O6B 2.9(12)
O6B C6B C6C C6D 177.2(7)
C6A C6B C6C C6D 2.0(12)
O6B C6B C6C C6H -4.3(11)
C6A C6B C6C C6H -179.5(8)
C6B C6C C6D C6E -1.6(12)
C6H C6C C6D C6E 179.8(7)
C6C C6D C6E C6F 0.6(12)
C6C C6D C6E C5H 178.6(7)
C5C C5H C6E C6F 86.3(10)
C5C C5H C6E C6D -91.6(9)
C6B C6A C6F C6E 0.2(13)
C6G C6A C6F C6E -179.3(8)
C6B C6A C6F O5B 174.6(7)
C6G C6A C6F O5B -4.9(13)
C6D C6E C6F C6A 0.1(13)
C5H C6E C6F C6A -177.9(8)
C6D C6E C6F O5B -174.3(7)
C5H C6E C6F O5B 7.7(12)
C6B C6C C6H C7E -88.0(9)
C6D C6C C6H C7E 90.5(9)
C7F C7A C7B C7C 2.4(11)
C7G C7A C7B C7C -180.0(7)
C7F C7A C7B O7B -176.2(6)
C7G C7A C7B O7B 1.4(11)
C7A C7B C7C C7D -2.7(11)
O7B C7B C7C C7D 176.0(6)
C7A C7B C7C C7H 175.6(7)
O7B C7B C7C C7H -5.8(11)
C7B C7C C7D C7E 1.8(11)
C7H C7C C7D C7E -176.6(7)
C7C C7D C7E C7F -0.7(11)
C7C C7D C7E C6H 179.3(7)
C6C C6H C7E C7F 87.5(9)
C6C C6H C7E C7D -92.5(8)
C7D C7E C7F O6C -176.2(6)
C6H C7E C7F O6C 3.8(11)
C7D C7E C7F C7A 0.5(11)
C6H C7E C7F C7A -179.5(7)
C7B C7A C7F C7E -1.3(11)
C7G C7A C7F C7E -178.9(7)
C7B C7A C7F O6C 175.5(7)
C7G C7A C7F O6C -2.2(11)
C7B C7C C7H C8E -87.0(9)
C7D C7C C7H C8E 91.3(8)
C8F C8A C8B C8C -1.6(12)
C8G C8A C8B C8C 178.0(8)
C8F C8A C8B O8B -178.8(6)
C8G C8A C8B O8B 0.8(12)
C8A C8B C8C C8D -0.6(12)
O8B C8B C8C C8D 176.6(7)
C8A C8B C8C C8H -179.6(8)
O8B C8B C8C C8H -2.4(11)
C8B C8C C8D C8E 2.6(12)
C8H C8C C8D C8E -178.4(8)
C8C C8D C8E C8F -2.2(12)
C8C C8D C8E C7H 176.7(7)
C7C C7H C8E C8D -92.8(9)
C7C C7H C8E C8F 86.1(9)
C8D C8E C8F C8A -0.2(12)
C7H C8E C8F C8A -179.1(7)
C8D C8E C8F O7C -174.3(7)
C7H C8E C8F O7C 6.8(11)
C8B C8A C8F C8E 2.0(12)
C8G C8A C8F C8E -177.6(8)
C8B C8A C8F O7C 176.1(7)
C8G C8A C8F O7C -3.6(12)
C8D C8C C8H C5E 92.1(9)
C8B C8C C8H C5E -88.9(9)
C5D C5E C8H C8C -89.9(9)
C5F C5E C8H C8C 87.1(9)
C5E C5F O8C P8 -81.1(9)
C5A C5F O8C P8 102.2(8)
C8A C8B O8B P8 -98.8(8)
C8C C8B O8B P8 83.8(8)
C8E C8F O7C P7 -87.7(8)
C8A C8F O7C P7 98.0(8)
C7C C7B O7B P7 83.0(8)
C7A C7B O7B P7 -98.3(8)
C7E C7F O6C P6 -82.3(8)
C7A C7F O6C P6 100.9(8)
C6C C6B O6B P6 82.3(8)
C6A C6B O6B P6 -102.1(7)
C6A C6F O5B P5 98.0(9)
C6E C6F O5B P5 -87.1(8)
C5A C5B O5C P5 -99.0(8)
C5C C5B O5C P5 84.9(9)
C5B O5C P5 O5A 40.4(8)
C5B O5C P5 O5B -84.5(7)
C5B O5C P5 C5I 170.4(7)
C6F O5B P5 O5A -38.5(8)
C6F O5B P5 O5C 86.3(6)
C6F O5B P5 C5I -168.6(7)
C7F O6C P6 O6A -38.0(7)
C7F O6C P6 O6B 86.7(6)
C7F O6C P6 C6I -165.8(6)
C6B O6B P6 O6A 37.9(7)
C6B O6B P6 O6C -86.0(6)
C6B O6B P6 C6I 166.5(6)
C8F O7C P7 O7A -35.8(7)
C8F O7C P7 O7B 88.4(6)
C8F O7C P7 C7I -165.7(7)
C7B O7B P7 O7A 39.5(7)
C7B O7B P7 O7C -84.9(7)
C7B O7B P7 C7I 169.1(7)
C5F O8C P8 O8A -37.2(7)
C5F O8C P8 O8B 88.0(7)
C5F O8C P8 C8I -166.3(7)
C8B O8B P8 O8A 35.0(7)
C8B O8B P8 O8C -90.5(6)
C8B O8B P8 C8I 162.9(7)
F9SO C5SO C6SO O3SO -175(2)
F7SO C5SO C6SO O3SO -45(2)
F8SO C5SO C6SO O3SO 67(2)
F1X C1X C2X O1X 65(3)
F2X C1X C2X O1X -61(2)
F3X C1X C2X O1X -176.9(18)
F2Y C1Y C2Y O1Y 55(3)
F3Y C1Y C2Y O1Y -66(3)
F1Y C1Y C2Y O1Y 171(2)
F2Y C1Y C2Y O1YA -34(3)
F3Y C1Y C2Y O1YA -154(2)
F1Y C1Y C2Y O1YA 82(3)
